data_2243608
loop_
_publ_author_name
'Qin, Qian'
'Mague, Joel T.'
'Gould, Haley E.'
'Vasquez, Samuel E.'
'Heyer, Anthony E.'

_publ_section_title
;
 Crystal structures of two charge--transfer complexes of
 benzo[1,2-<i>c</i>:3,4-<i>c</i>':5,6-<i>c</i>'']trithiophene
 (<i>D</i>~3<i>h~</i>-BTT)
;
_journal_coeditor_code ZL2760
_journal_issue 10
_journal_name_full 'Acta Crystallographica Section E'
_journal_page_first 1573
_journal_page_last 1577
_journal_paper_doi 10.1107/S2056989019013161
_journal_volume 75
_journal_year 2019
_chemical_absolute_configuration unk
_chemical_formula_iupac 'C12 H6 S3, C60, C7 H8'
_chemical_formula_moiety 'C12 H6 S3, C60, C7 H8'
_chemical_formula_sum 'C79 H14 S3'
_chemical_formula_weight 1059.08
_chemical_name_systematic
;
Benzo[1,2-<i>c</i>:3,4-<i>c</i>':5,6-<i>c</i>'']trithiophene--\
buckminsterfullerene--toluene
;
_space_group_crystal_system monoclinic
_space_group_IT_number 4
_space_group_name_Hall 'P 2yb'
_space_group_name_H-M_alt 'P 1 21 1'
_atom_sites_solution_hydrogens mixed
_atom_sites_solution_primary dual
_atom_sites_solution_secondary difmap
_audit_creation_method SHELXL-2018/3
_cell_angle_alpha 90
_cell_angle_beta 108.816(2)
_cell_angle_gamma 90
_cell_formula_units_Z 2
_cell_length_a 10.0139(6)
_cell_length_b 17.4327(10)
_cell_length_c 13.0286(8)
_cell_measurement_reflns_used 9987
_cell_measurement_temperature 150(2)
_cell_measurement_theta_max 74.4850
_cell_measurement_theta_min 3.5840
_cell_volume 2152.8(2)
_computing_cell_refinement
;
<i>SAINT</i> (Bruker, 2016)
;
_computing_data_collection
;
<i>APEX3</i> (Bruker, 2016)
;
_computing_data_reduction
;
<i>SAINT</i>  (Bruker, 2016)
;
_computing_molecular_graphics
;
<i>DIAMOND</i> (Brandenburg & Putz, 2012)
;
_computing_publication_material
;
<i>SHELXTL</i> (Sheldrick, 2008)
;
_computing_structure_refinement
;
<i>SHELXL2018/1</i> (Sheldrick, 2015<i>b</i>)
;
_computing_structure_solution
;
<i>SHELXT</i> (Sheldrick, 2015<i>a</i>)
;
_diffrn_ambient_temperature 150(2)
_diffrn_detector_area_resol_mean 10.4167
_diffrn_measured_fraction_theta_full 0.995
_diffrn_measured_fraction_theta_max 0.981
_diffrn_measurement_device_type 'Bruker D8 VENTURE PHOTON 100 CMOS'
_diffrn_measurement_method '\w scans'
_diffrn_radiation_monochromator mirror
_diffrn_radiation_type CuK\a
_diffrn_radiation_wavelength 1.54178
_diffrn_reflns_av_R_equivalents 0.0346
_diffrn_reflns_av_unetI/netI 0.0435
_diffrn_reflns_limit_h_max 12
_diffrn_reflns_limit_h_min -12
_diffrn_reflns_limit_k_max 21
_diffrn_reflns_limit_k_min -20
_diffrn_reflns_limit_l_max 16
_diffrn_reflns_limit_l_min -15
_diffrn_reflns_number 16787
_diffrn_reflns_theta_full 68.000
_diffrn_reflns_theta_max 74.477
_diffrn_reflns_theta_min 3.584
_diffrn_source 'INCOATEC I\mS micro--focus source'
_exptl_absorpt_coefficient_mu 2.046
_exptl_absorpt_correction_T_max 0.94
_exptl_absorpt_correction_T_min 0.76
_exptl_absorpt_correction_type multi-scan
_exptl_absorpt_process_details
;
(<i>SADABS</i>; Krause <i>et al.</i>, 2015)
;
_exptl_crystal_colour 'dark red'
_exptl_crystal_density_diffrn 1.634
_exptl_crystal_density_method 'not measured'
_exptl_crystal_description plate
_exptl_crystal_F_000 1072
_exptl_crystal_size_max 0.325
_exptl_crystal_size_mid 0.297
_exptl_crystal_size_min 0.029
_refine_diff_density_max 0.326
_refine_diff_density_min -0.259
_refine_ls_abs_structure_details
;
 Refined as an inversion twin
;
_refine_ls_abs_structure_Flack 0.36(2)
_refine_ls_extinction_coef 0.0009(2)
_refine_ls_extinction_expression Fc^*^=kFc[1+0.001xFc^2^\l^3^/sin(2\q)]^-1/4^
_refine_ls_extinction_method
;
<i>SHELXL2018/1</i> (Sheldrick, 2015<i>b</i>)
;
_refine_ls_goodness_of_fit_ref 1.037
_refine_ls_hydrogen_treatment mixed
_refine_ls_matrix_type full
_refine_ls_number_parameters 1307
_refine_ls_number_reflns 7520
_refine_ls_number_restraints 3769
_refine_ls_restrained_S_all 1.041
_refine_ls_R_factor_all 0.0449
_refine_ls_R_factor_gt 0.0417
_refine_ls_shift/su_max 0.001
_refine_ls_shift/su_mean 0.000
_refine_ls_structure_factor_coef Fsqd
_refine_ls_weighting_details 'w=1/[\s^2^(Fo^2^)+(0.0640P)^2^+0.8700P] where P=(Fo^2^+2Fc^2^)/3'
_refine_ls_weighting_scheme calc
_refine_ls_wR_factor_gt 0.1085
_refine_ls_wR_factor_ref 0.1122
_reflns_number_gt 7066
_reflns_number_total 7520
_reflns_threshold_expression 'I > 2\s(I)'
_cod_data_source_file zl2760sup1.cif
_cod_data_source_block II
_cod_original_sg_symbol_H-M 'P 21'
_cod_database_code 2243608
_shelx_space_group_comment
;
The symmetry employed for this shelxl refinement is uniquely defined
by the following loop, which should always be used as a source of
symmetry information in preference to the above space-group names.
They are only intended as comments.
;
_shelx_estimated_absorpt_t_min 0.556
_shelx_estimated_absorpt_t_max 0.943

loop_
_space_group_symop_operation_xyz
'x, y, z'
'-x, y+1/2, -z'

loop_
_atom_site_type_symbol
_atom_site_label
_atom_site_fract_x
_atom_site_fract_y
_atom_site_fract_z
_atom_site_U_iso_or_equiv
_atom_site_adp_type
_atom_site_calc_flag
_atom_site_occupancy
_atom_site_disorder_assembly
_atom_site_disorder_group
C C1 0.5825(9) 0.6221(5) 0.5098(6) 0.0540(17) Uani d 0.766(3) A 1
C C2 0.4772(8) 0.6029(4) 0.4111(6) 0.0492(15) Uani d 0.766(3) A 1
C C3 0.3890(6) 0.5410(4) 0.4041(6) 0.0497(14) Uani d 0.766(3) A 1
C C4 0.4054(7) 0.4963(5) 0.5022(6) 0.0463(15) Uani d 0.766(3) A 1
C C5 0.5083(8) 0.5143(4) 0.5987(6) 0.0467(14) Uani d 0.766(3) A 1
C C6 0.5993(8) 0.5784(4) 0.6035(6) 0.0505(15) Uani d 0.766(3) A 1
C C7 0.5334(13) 0.6162(9) 0.3226(10) 0.0520(17) Uani d 0.766(3) A 1
C C8 0.5013(9) 0.5674(6) 0.2342(8) 0.0450(16) Uani d 0.766(3) A 1
C C9 0.4092(10) 0.5025(6) 0.2293(8) 0.0478(18) Uani d 0.766(3) A 1
C C10 0.3548(7) 0.4894(5) 0.3134(6) 0.0460(15) Uani d 0.766(3) A 1
C C11 0.3487(6) 0.4131(5) 0.3522(6) 0.0486(15) Uani d 0.766(3) A 1
C C12 0.3816(6) 0.4160(5) 0.4710(6) 0.0501(15) Uani d 0.766(3) A 1
C C13 0.4594(8) 0.3582(5) 0.5346(7) 0.0533(17) Uani d 0.766(3) A 1
C C14 0.5665(8) 0.3800(5) 0.6359(7) 0.0504(17) Uani d 0.766(3) A 1
C C15 0.6857(8) 0.3265(5) 0.6504(6) 0.0489(17) Uani d 0.766(3) A 1
C C16 0.6506(10) 0.2751(6) 0.5593(7) 0.0551(18) Uani d 0.766(3) A 1
C C17 0.5081(8) 0.2966(4) 0.4854(7) 0.0569(16) Uani d 0.766(3) A 1
C C18 0.4778(8) 0.2935(4) 0.3755(7) 0.0606(18) Uani d 0.766(3) A 1
C C19 0.3969(8) 0.3520(5) 0.3078(7) 0.0561(18) Uani d 0.766(3) A 1
C C20 0.4537(9) 0.3654(5) 0.2185(6) 0.0556(18) Uani d 0.766(3) A 1
C C21 0.4630(14) 0.4399(7) 0.1817(13) 0.0547(18) Uani d 0.766(3) A 1
C C22 0.5858(7) 0.4666(5) 0.1567(4) 0.0470(14) Uani d 0.766(3) A 1
C C23 0.6968(8) 0.4171(4) 0.1704(5) 0.0535(14) Uani d 0.766(3) A 1
C C24 0.6885(10) 0.3388(5) 0.2091(6) 0.0540(17) Uani d 0.766(3) A 1
C C25 0.5759(9) 0.3132(5) 0.2332(6) 0.0572(18) Uani d 0.766(3) A 1
C C26 0.5918(11) 0.2674(6) 0.3299(8) 0.062(2) Uani d 0.766(3) A 1
C C27 0.7265(12) 0.2491(8) 0.3999(8) 0.063(2) Uani d 0.766(3) A 1
C C28 0.8479(10) 0.2748(5) 0.3730(6) 0.0593(18) Uani d 0.766(3) A 1
C C29 0.8294(9) 0.3174(5) 0.2797(7) 0.0598(17) Uani d 0.766(3) A 1
C C30 0.9217(9) 0.3824(5) 0.2855(7) 0.0560(16) Uani d 0.766(3) A 1
C C31 0.8404(9) 0.4437(6) 0.2172(8) 0.0526(17) Uani d 0.766(3) A 1
C C32 0.8646(9) 0.5175(6) 0.2486(7) 0.0553(18) Uani d 0.766(3) A 1
C C33 0.9718(8) 0.5404(5) 0.3497(7) 0.0563(18) Uani d 0.766(3) A 1
C C34 1.0504(6) 0.4800(6) 0.4123(6) 0.0533(15) Uani d 0.766(3) A 1
C C35 1.0241(8) 0.4006(6) 0.3809(7) 0.0526(16) Uani d 0.766(3) A 1
C C36 0.6798(11) 0.6448(8) 0.3674(7) 0.0512(18) Uani d 0.766(3) A 1
C C37 0.9523(9) 0.2934(5) 0.4729(7) 0.0568(17) Uani d 0.766(3) A 1
C C38 0.9006(13) 0.2814(9) 0.5634(10) 0.0510(17) Uani d 0.766(3) A 1
C C39 0.7525(12) 0.2525(8) 0.5171(8) 0.0564(19) Uani d 0.766(3) A 1
C C40 0.8212(8) 0.3525(5) 0.6940(8) 0.0434(17) Uani d 0.766(3) A 1
C C41 0.9324(9) 0.3312(5) 0.6520(8) 0.0445(17) Uani d 0.766(3) A 1
C C42 1.0434(7) 0.3564(5) 0.4805(6) 0.0541(15) Uani d 0.766(3) A 1
C C43 1.0772(7) 0.4077(5) 0.5717(6) 0.0488(15) Uani d 0.766(3) A 1
C C44 1.0824(6) 0.4834(5) 0.5312(6) 0.0506(15) Uani d 0.766(3) A 1
C C45 1.0348(7) 0.5456(5) 0.5775(6) 0.0543(17) Uani d 0.766(3) A 1
C C46 0.9526(8) 0.6051(4) 0.5090(7) 0.0583(17) Uani d 0.766(3) A 1
C C47 0.9752(8) 0.5329(5) 0.6657(6) 0.0519(17) Uani d 0.766(3) A 1
C C48 0.9687(14) 0.4597(6) 0.7037(12) 0.0494(17) Uani d 0.766(3) A 1
C C49 0.8437(7) 0.4315(4) 0.7269(4) 0.0432(13) Uani d 0.766(3) A 1
C C50 0.7336(7) 0.4816(4) 0.7135(4) 0.0469(13) Uani d 0.766(3) A 1
C C51 0.5910(9) 0.4562(5) 0.6667(7) 0.0474(16) Uani d 0.766(3) A 1
C C52 0.7417(9) 0.5587(4) 0.6758(6) 0.0468(15) Uani d 0.766(3) A 1
C C53 0.8558(8) 0.5851(4) 0.6505(6) 0.0514(16) Uani d 0.766(3) A 1
C C54 0.8382(9) 0.6303(5) 0.5554(7) 0.0556(18) Uani d 0.766(3) A 1
C C55 0.7050(11) 0.6483(7) 0.4845(8) 0.058(2) Uani d 0.766(3) A 1
C C56 0.7818(10) 0.6222(6) 0.3267(7) 0.0552(18) Uani d 0.766(3) A 1
C C57 0.7463(9) 0.5708(5) 0.2337(6) 0.0503(17) Uani d 0.766(3) A 1
C C58 0.9240(8) 0.6016(5) 0.3989(7) 0.0583(17) Uani d 0.766(3) A 1
C C59 1.0225(10) 0.3970(5) 0.6554(8) 0.0478(18) Uani d 0.766(3) A 1
C C60 0.6084(8) 0.5454(5) 0.1900(7) 0.0462(17) Uani d 0.766(3) A 1
C C1B 0.7550(19) 0.4162(11) 0.7180(14) 0.041(3) Uani d 0.234(3) A 2
C C2B 0.785(3) 0.3427(15) 0.686(3) 0.042(3) Uani d 0.234(3) A 2
C C3B 0.901(3) 0.3227(19) 0.655(3) 0.046(4) Uani d 0.234(3) A 2
C C4B 1.005(4) 0.3828(16) 0.664(3) 0.048(4) Uani d 0.234(3) A 2
C C5B 0.978(5) 0.4557(16) 0.696(4) 0.049(4) Uani d 0.234(3) A 2
C C6B 0.853(2) 0.4763(12) 0.7254(15) 0.044(3) Uani d 0.234(3) A 2
C C7B 0.650(3) 0.3128(15) 0.622(2) 0.053(3) Uani d 0.234(3) A 2
C C8B 0.638(3) 0.270(2) 0.530(2) 0.058(4) Uani d 0.234(3) A 2
C C9B 0.759(3) 0.251(3) 0.499(2) 0.057(4) Uani d 0.234(3) A 2
C C10B 0.889(4) 0.278(3) 0.560(3) 0.051(4) Uani d 0.234(3) A 2
C C11B 0.990(3) 0.3087(14) 0.5117(18) 0.055(3) Uani d 0.234(3) A 2
C C12B 1.057(3) 0.3757(13) 0.5728(19) 0.052(3) Uani d 0.234(3) A 2
C C13B 1.089(2) 0.4383(14) 0.5221(17) 0.056(3) Uani d 0.234(3) A 2
C C14B 1.067(3) 0.5142(14) 0.5608(18) 0.052(3) Uani d 0.234(3) A 2
C C15B 1.017(2) 0.5608(12) 0.4604(16) 0.058(3) Uani d 0.234(3) A 2
C C16B 1.004(3) 0.5138(14) 0.3669(19) 0.056(3) Uani d 0.234(3) A 2
C C17B 1.049(3) 0.4354(14) 0.4067(17) 0.050(3) Uani d 0.234(3) A 2
C C18B 0.986(2) 0.3714(13) 0.349(2) 0.055(3) Uani d 0.234(3) A 2
C C19B 0.949(2) 0.3064(12) 0.3993(17) 0.059(3) Uani d 0.234(3) A 2
C C20B 0.808(2) 0.2760(16) 0.338(2) 0.060(3) Uani d 0.234(3) A 2
C C21B 0.706(3) 0.249(3) 0.381(2) 0.060(4) Uani d 0.234(3) A 2
C C22B 0.560(3) 0.270(2) 0.342(2) 0.059(4) Uani d 0.234(3) A 2
C C23B 0.525(2) 0.3118(14) 0.248(2) 0.056(3) Uani d 0.234(3) A 2
C C24B 0.627(2) 0.3417(14) 0.198(2) 0.053(3) Uani d 0.234(3) A 2
C C25B 0.763(2) 0.3257(13) 0.2389(19) 0.055(3) Uani d 0.234(3) A 2
C C26B 0.864(2) 0.3857(13) 0.2431(19) 0.056(3) Uani d 0.234(3) A 2
C C27B 0.826(3) 0.4643(14) 0.213(3) 0.052(3) Uani d 0.234(3) A 2
C C28B 0.677(2) 0.4785(11) 0.1663(15) 0.046(3) Uani d 0.234(3) A 2
C C29B 0.582(2) 0.4188(12) 0.1575(15) 0.047(3) Uani d 0.234(3) A 2
C C30B 0.454(5) 0.4355(17) 0.185(4) 0.051(4) Uani d 0.234(3) A 2
C C31B 0.422(3) 0.3711(15) 0.242(2) 0.053(3) Uani d 0.234(3) A 2
C C32B 0.371(3) 0.3803(14) 0.3229(18) 0.050(3) Uani d 0.234(3) A 2
C C33B 0.347(2) 0.4552(14) 0.3628(16) 0.051(3) Uani d 0.234(3) A 2
C C34B 0.376(3) 0.5172(13) 0.3057(19) 0.050(3) Uani d 0.234(3) A 2
C C35B 0.429(4) 0.5078(17) 0.216(3) 0.048(4) Uani d 0.234(3) A 2
C C36B 0.535(3) 0.3675(15) 0.611(2) 0.051(3) Uani d 0.234(3) A 2
C C37B 0.650(3) 0.5535(15) 0.196(3) 0.043(3) Uani d 0.234(3) A 2
C C38B 0.778(3) 0.5856(15) 0.263(2) 0.054(3) Uani d 0.234(3) A 2
C C39B 0.896(3) 0.5305(15) 0.275(2) 0.052(3) Uani d 0.234(3) A 2
C C40B 0.917(2) 0.6165(13) 0.449(2) 0.059(3) Uani d 0.234(3) A 2
C C41B 0.793(3) 0.631(2) 0.356(2) 0.059(4) Uani d 0.234(3) A 2
C C42B 0.530(3) 0.5710(19) 0.225(3) 0.048(4) Uani d 0.234(3) A 2
C C43B 0.543(4) 0.617(3) 0.320(3) 0.051(4) Uani d 0.234(3) A 2
C C44B 0.444(2) 0.5848(13) 0.3676(17) 0.054(3) Uani d 0.234(3) A 2
C C45B 0.482(2) 0.5887(12) 0.4826(17) 0.056(3) Uani d 0.234(3) A 2
C C46B 0.450(2) 0.5222(13) 0.5355(19) 0.050(3) Uani d 0.234(3) A 2
C C47B 0.625(2) 0.6197(15) 0.5438(19) 0.055(3) Uani d 0.234(3) A 2
C C48B 0.727(3) 0.647(3) 0.503(2) 0.054(4) Uani d 0.234(3) A 2
C C49B 0.875(3) 0.6243(19) 0.5425(19) 0.055(4) Uani d 0.234(3) A 2
C C50B 0.911(2) 0.5809(13) 0.6355(18) 0.053(3) Uani d 0.234(3) A 2
C C51B 1.014(2) 0.5217(14) 0.647(2) 0.051(3) Uani d 0.234(3) A 2
C C52B 0.808(2) 0.5537(12) 0.6841(18) 0.047(3) Uani d 0.234(3) A 2
C C53B 0.670(2) 0.5713(13) 0.6429(18) 0.051(3) Uani d 0.234(3) A 2
C C54B 0.571(2) 0.5106(12) 0.6419(18) 0.049(3) Uani d 0.234(3) A 2
C C55B 0.607(3) 0.4339(13) 0.673(3) 0.044(3) Uani d 0.234(3) A 2
C C56B 0.429(3) 0.3823(14) 0.5176(19) 0.053(3) Uani d 0.234(3) A 2
C C57B 0.416(2) 0.3363(11) 0.4237(16) 0.058(3) Uani d 0.234(3) A 2
C C58B 0.385(2) 0.4588(14) 0.4783(16) 0.046(3) Uani d 0.234(3) A 2
C C59B 0.669(3) 0.647(3) 0.384(2) 0.052(4) Uani d 0.234(3) A 2
C C60B 0.521(2) 0.2805(13) 0.4354(19) 0.060(3) Uani d 0.234(3) A 2
S S1 0.97554(9) 0.45936(7) 0.99949(7) 0.0350(2) Uani d 1 . .
S S2 0.37194(12) 0.62544(6) 0.86134(11) 0.0451(3) Uani d 1 . .
S S3 0.40982(11) 0.25794(6) 0.88610(10) 0.0411(3) Uani d 1 . .
C C61 0.7135(4) 0.4919(2) 0.9390(3) 0.0228(7) Uani d 1 . .
C C62 0.5760(4) 0.5304(2) 0.9076(3) 0.0225(7) Uani d 1 . .
C C63 0.4502(4) 0.4853(2) 0.8857(3) 0.0238(7) Uani d 1 . .
C C64 0.4586(4) 0.4022(2) 0.8906(3) 0.0242(7) Uani d 1 . .
C C65 0.5932(4) 0.3644(2) 0.9175(3) 0.0229(7) Uani d 1 . .
C C66 0.7225(3) 0.4105(2) 0.9436(2) 0.0220(7) Uani d 1 . .
C C67 0.8582(4) 0.3847(2) 0.9754(3) 0.0286(8) Uani d 1 . .
H H67 0.894(4) 0.336(3) 0.990(4) 0.026(11) Uiso d 1 . .
C C68 0.8437(4) 0.5261(2) 0.9675(3) 0.0296(8) Uani d 1 . .
H H68 0.861(5) 0.582(3) 0.964(4) 0.035(12) Uiso d 1 . .
C C69 0.5487(4) 0.6071(2) 0.8962(4) 0.0327(8) Uani d 1 . .
H H69 0.612(5) 0.655(3) 0.908(4) 0.044(14) Uiso d 1 . .
C C70 0.3325(4) 0.5305(3) 0.8607(4) 0.0364(9) Uani d 1 . .
H H70 0.227(6) 0.521(3) 0.847(5) 0.054(16) Uiso d 1 . .
C C71 0.3499(4) 0.3509(2) 0.8712(4) 0.0358(9) Uani d 1 . .
H H71 0.250(5) 0.364(3) 0.852(4) 0.038(13) Uiso d 1 . .
C C72 0.5815(4) 0.2864(2) 0.9172(3) 0.0315(8) Uani d 1 . .
H H72 0.651(5) 0.249(3) 0.930(4) 0.041(13) Uiso d 1 . .
C C73 0.0949(4) 0.6683(2) -0.0110(4) 0.0386(10) Uani d 1 . .
H H73 0.178036 0.638756 -0.000314 0.046 Uiso calc 1 . .
C C74 0.0235(5) 0.6937(3) -0.1125(4) 0.0437(10) Uani d 1 . .
H H74 0.057290 0.681793 -0.170883 0.052 Uiso calc 1 . .
C C75 -0.0991(5) 0.7371(3) -0.1315(4) 0.0475(11) Uani d 1 . .
H H75 -0.149408 0.755155 -0.202192 0.057 Uiso calc 1 . .
C C76 -0.1461(4) 0.7533(3) -0.0441(4) 0.0417(10) Uani d 1 . .
H H76 -0.229647 0.782528 -0.055457 0.050 Uiso calc 1 . .
C C77 -0.0735(4) 0.7275(2) 0.0580(4) 0.0379(9) Uani d 1 . .
H H77 -0.107738 0.739470 0.116135 0.045 Uiso calc 1 . .
C C78 0.0505(4) 0.6840(2) 0.0789(3) 0.0326(8) Uani d 1 . .
C C79 0.1281(5) 0.6549(3) 0.1891(4) 0.0423(10) Uani d 1 . .
H H79A 0.079385 0.671085 0.239693 0.064 Uiso calc 1 . .
H H79B 0.224224 0.675564 0.212767 0.064 Uiso calc 1 . .
H H79C 0.131922 0.598718 0.187519 0.064 Uiso calc 1 . .

loop_
_atom_site_aniso_label
_atom_site_aniso_U_11
_atom_site_aniso_U_22
_atom_site_aniso_U_33
_atom_site_aniso_U_12
_atom_site_aniso_U_13
_atom_site_aniso_U_23
C1 0.071(4) 0.037(3) 0.047(3) 0.030(3) 0.010(3) -0.011(3)
C2 0.058(3) 0.043(3) 0.045(3) 0.033(3) 0.014(3) 0.004(3)
C3 0.030(2) 0.063(3) 0.058(3) 0.024(2) 0.017(2) 0.009(3)
C4 0.031(3) 0.062(4) 0.054(3) 0.008(3) 0.026(2) -0.005(3)
C5 0.046(3) 0.067(3) 0.039(3) 0.014(3) 0.029(2) -0.006(3)
C6 0.064(3) 0.051(3) 0.041(3) 0.017(3) 0.023(3) -0.019(3)
C7 0.066(3) 0.035(3) 0.051(3) 0.029(3) 0.013(3) 0.016(3)
C8 0.045(3) 0.050(3) 0.035(3) 0.015(3) 0.007(2) 0.022(2)
C9 0.031(3) 0.065(4) 0.037(3) 0.004(3) -0.005(2) 0.011(3)
C10 0.020(2) 0.060(4) 0.052(3) 0.006(3) 0.002(2) 0.018(3)
C11 0.022(2) 0.060(3) 0.059(3) -0.013(3) 0.007(2) -0.001(3)
C12 0.023(2) 0.065(4) 0.067(3) -0.006(3) 0.022(2) 0.013(3)
C13 0.040(3) 0.062(4) 0.066(4) -0.009(3) 0.030(3) 0.021(3)
C14 0.052(3) 0.066(4) 0.045(3) -0.007(3) 0.032(3) 0.017(3)
C15 0.063(4) 0.047(3) 0.040(3) -0.007(3) 0.022(3) 0.020(3)
C16 0.079(4) 0.032(3) 0.055(4) -0.011(3) 0.022(3) 0.019(3)
C17 0.059(3) 0.046(3) 0.068(4) -0.030(3) 0.024(3) 0.009(3)
C18 0.061(3) 0.041(3) 0.067(4) -0.029(3) 0.003(3) -0.004(3)
C19 0.043(3) 0.056(4) 0.056(3) -0.025(3) -0.004(3) -0.008(3)
C20 0.052(4) 0.062(3) 0.037(3) -0.015(3) -0.009(3) -0.020(3)
C21 0.050(3) 0.071(4) 0.027(3) -0.006(3) -0.011(3) -0.003(3)
C22 0.058(3) 0.064(4) 0.016(2) 0.009(3) 0.007(2) 0.002(2)
C23 0.076(3) 0.066(3) 0.022(2) 0.018(3) 0.020(2) -0.002(2)
C24 0.069(4) 0.057(3) 0.032(3) 0.019(3) 0.012(3) -0.021(2)
C25 0.073(4) 0.048(3) 0.041(3) -0.007(3) 0.004(3) -0.025(3)
C26 0.086(4) 0.032(3) 0.059(4) -0.018(3) 0.013(3) -0.020(3)
C27 0.099(4) 0.020(3) 0.057(4) 0.006(3) 0.007(3) -0.009(3)
C28 0.080(4) 0.043(3) 0.051(4) 0.037(3) 0.016(3) -0.008(3)
C29 0.075(4) 0.062(3) 0.049(3) 0.029(3) 0.029(3) -0.014(3)
C30 0.061(3) 0.076(4) 0.044(3) 0.029(3) 0.036(3) 0.004(3)
C31 0.061(3) 0.078(4) 0.032(3) 0.021(3) 0.034(2) 0.010(3)
C32 0.057(4) 0.080(4) 0.042(4) -0.002(3) 0.034(3) 0.021(3)
C33 0.036(3) 0.077(4) 0.064(4) -0.007(3) 0.027(3) 0.030(3)
C34 0.024(2) 0.076(4) 0.067(3) 0.003(3) 0.026(2) 0.023(3)
C35 0.039(3) 0.073(4) 0.059(3) 0.020(3) 0.034(3) 0.004(3)
C36 0.081(4) 0.025(3) 0.047(3) 0.002(3) 0.019(3) 0.012(3)
C37 0.064(4) 0.050(3) 0.055(4) 0.040(3) 0.017(3) 0.008(3)
C38 0.069(4) 0.035(3) 0.049(3) 0.031(3) 0.018(3) 0.016(3)
C39 0.095(4) 0.018(2) 0.054(4) 0.007(3) 0.020(3) 0.011(3)
C40 0.055(4) 0.048(3) 0.026(3) 0.006(3) 0.012(3) 0.019(2)
C41 0.046(4) 0.045(3) 0.038(3) 0.017(3) 0.008(3) 0.022(3)
C42 0.039(3) 0.067(3) 0.061(3) 0.033(3) 0.023(2) 0.016(3)
C43 0.024(2) 0.064(4) 0.054(3) 0.009(3) 0.006(2) 0.023(3)
C44 0.019(2) 0.067(4) 0.063(3) -0.005(3) 0.009(2) 0.009(3)
C45 0.033(3) 0.057(4) 0.058(3) -0.022(3) -0.006(3) -0.002(3)
C46 0.055(3) 0.046(3) 0.063(4) -0.033(3) 0.005(3) 0.005(3)
C47 0.042(3) 0.059(3) 0.038(3) -0.011(3) -0.010(3) -0.013(3)
C48 0.043(3) 0.066(4) 0.026(3) -0.006(3) -0.008(2) 0.000(3)
C49 0.057(3) 0.056(3) 0.015(2) 0.004(3) 0.008(2) 0.005(2)
C50 0.064(3) 0.062(3) 0.020(2) 0.009(3) 0.020(2) -0.004(2)
C51 0.057(3) 0.064(4) 0.034(3) 0.006(3) 0.033(2) 0.004(3)
C52 0.060(3) 0.051(3) 0.026(3) 0.008(3) 0.009(3) -0.022(2)
C53 0.065(4) 0.043(3) 0.038(3) -0.015(3) 0.005(3) -0.022(2)
C54 0.074(4) 0.030(3) 0.058(3) -0.022(3) 0.013(3) -0.016(3)
C55 0.088(4) 0.020(3) 0.055(4) 0.004(3) 0.008(3) -0.005(3)
C56 0.074(4) 0.040(3) 0.052(4) -0.014(3) 0.020(3) 0.021(3)
C57 0.059(4) 0.056(4) 0.039(3) -0.006(3) 0.020(3) 0.022(3)
C58 0.056(3) 0.056(3) 0.066(4) -0.028(3) 0.022(3) 0.015(3)
C59 0.031(3) 0.064(4) 0.038(3) 0.008(3) -0.004(2) 0.019(3)
C60 0.054(4) 0.057(3) 0.027(3) 0.010(3) 0.012(3) 0.021(2)
C1B 0.053(5) 0.055(5) 0.022(4) 0.000(5) 0.020(4) 0.006(4)
C2B 0.052(6) 0.046(5) 0.030(5) 0.002(5) 0.016(5) 0.014(5)
C3B 0.050(6) 0.047(5) 0.037(5) 0.012(5) 0.010(5) 0.019(5)
C4B 0.037(5) 0.059(6) 0.039(5) 0.007(5) 0.001(5) 0.018(5)
C5B 0.043(5) 0.062(5) 0.032(5) -0.003(5) -0.002(5) 0.002(5)
C6B 0.054(5) 0.057(5) 0.020(4) -0.002(5) 0.009(4) -0.003(5)
C7B 0.066(5) 0.048(5) 0.045(5) -0.016(5) 0.018(5) 0.017(5)
C8B 0.077(5) 0.037(5) 0.055(6) -0.013(5) 0.014(5) 0.011(5)
C9B 0.085(5) 0.027(5) 0.054(6) 0.007(5) 0.016(5) 0.007(5)
C10B 0.065(5) 0.038(5) 0.050(5) 0.021(5) 0.018(5) 0.013(5)
C11B 0.056(5) 0.052(5) 0.056(5) 0.029(5) 0.015(5) 0.009(5)
C12B 0.035(5) 0.061(5) 0.055(5) 0.019(5) 0.009(5) 0.013(5)
C13B 0.033(5) 0.070(5) 0.063(5) 0.006(5) 0.012(4) 0.011(5)
C14B 0.032(5) 0.060(5) 0.056(5) -0.011(5) 0.005(4) 0.000(5)
C15B 0.042(4) 0.065(5) 0.064(5) -0.024(4) 0.014(4) 0.008(5)
C16B 0.044(5) 0.071(5) 0.061(5) -0.008(5) 0.029(5) 0.018(5)
C17B 0.035(5) 0.068(5) 0.057(5) 0.011(5) 0.028(4) 0.006(5)
C18B 0.051(5) 0.070(6) 0.054(5) 0.025(5) 0.030(5) -0.001(5)
C19B 0.064(5) 0.060(5) 0.055(5) 0.032(4) 0.024(5) -0.001(5)
C20B 0.077(6) 0.045(5) 0.053(6) 0.025(5) 0.016(5) -0.010(5)
C21B 0.086(6) 0.029(5) 0.056(6) 0.005(5) 0.012(5) -0.007(5)
C22B 0.072(6) 0.039(5) 0.059(5) -0.017(5) 0.010(5) -0.011(5)
C23B 0.061(5) 0.049(5) 0.047(5) -0.014(5) 0.003(5) -0.019(5)
C24B 0.063(6) 0.058(5) 0.035(5) 0.000(5) 0.012(5) -0.020(5)
C25B 0.069(5) 0.058(5) 0.040(5) 0.021(5) 0.020(5) -0.020(4)
C26B 0.066(5) 0.070(5) 0.040(5) 0.020(5) 0.030(5) -0.004(5)
C27B 0.062(5) 0.071(6) 0.035(5) 0.008(5) 0.034(5) 0.009(5)
C28B 0.059(5) 0.061(5) 0.023(4) 0.007(5) 0.019(4) 0.009(4)
C29B 0.058(5) 0.060(5) 0.020(4) 0.004(5) 0.008(4) -0.007(5)
C30B 0.047(5) 0.064(5) 0.030(5) -0.002(5) -0.003(5) -0.004(5)
C31B 0.045(5) 0.060(5) 0.045(5) -0.015(5) 0.001(5) -0.012(5)
C32B 0.032(5) 0.057(5) 0.057(5) -0.014(5) 0.007(4) -0.004(5)
C33B 0.026(4) 0.064(5) 0.061(5) 0.002(5) 0.013(4) 0.007(5)
C34B 0.032(5) 0.059(5) 0.053(5) 0.012(5) 0.007(5) 0.011(5)
C35B 0.039(6) 0.060(5) 0.037(5) 0.003(5) -0.001(5) 0.016(5)
C36B 0.054(5) 0.059(5) 0.047(5) -0.013(5) 0.028(5) 0.014(5)
C37B 0.053(6) 0.049(5) 0.029(5) 0.001(5) 0.015(5) 0.018(5)
C38B 0.064(5) 0.055(5) 0.044(5) -0.016(5) 0.019(5) 0.021(5)
C39B 0.052(5) 0.068(5) 0.046(5) -0.015(5) 0.030(5) 0.016(5)
C40B 0.067(5) 0.045(5) 0.059(6) -0.028(5) 0.013(5) 0.008(5)
C41B 0.072(5) 0.044(5) 0.053(6) -0.014(5) 0.011(5) 0.017(5)
C42B 0.050(6) 0.050(5) 0.038(5) 0.011(5) 0.006(5) 0.018(5)
C43B 0.062(5) 0.040(5) 0.049(5) 0.019(5) 0.013(5) 0.012(5)
C44B 0.047(5) 0.053(5) 0.057(6) 0.029(5) 0.010(5) 0.008(5)
C45B 0.058(5) 0.059(5) 0.052(5) 0.023(4) 0.020(4) -0.003(5)
C46B 0.045(5) 0.066(5) 0.050(5) 0.015(5) 0.028(5) -0.007(5)
C47B 0.072(6) 0.039(5) 0.048(6) 0.020(5) 0.011(5) -0.011(5)
C48B 0.077(6) 0.029(5) 0.049(6) 0.002(5) 0.012(5) -0.006(5)
C49B 0.066(6) 0.033(5) 0.057(5) -0.020(5) 0.008(5) -0.010(5)
C50B 0.055(5) 0.045(5) 0.048(5) -0.017(5) 0.002(5) -0.017(5)
C51B 0.041(5) 0.059(5) 0.043(5) -0.014(5) -0.001(5) -0.012(5)
C52B 0.058(6) 0.049(5) 0.032(5) -0.004(5) 0.010(5) -0.019(5)
C53B 0.061(5) 0.054(5) 0.039(5) 0.013(5) 0.016(5) -0.019(4)
C54B 0.057(5) 0.062(5) 0.037(5) 0.013(5) 0.026(4) -0.010(5)
C55B 0.052(5) 0.063(6) 0.031(5) 0.003(5) 0.031(5) 0.003(5)
C56B 0.044(5) 0.063(6) 0.059(5) -0.012(5) 0.028(5) 0.013(5)
C57B 0.046(5) 0.061(5) 0.064(5) -0.025(4) 0.015(4) 0.003(5)
C58B 0.029(4) 0.063(5) 0.055(5) 0.004(5) 0.025(4) 0.003(5)
C59B 0.074(5) 0.030(5) 0.050(6) 0.007(5) 0.016(5) 0.007(5)
C60B 0.070(5) 0.046(5) 0.061(6) -0.028(5) 0.013(5) 0.003(5)
S1 0.0235(4) 0.0519(6) 0.0304(4) -0.0039(4) 0.0095(3) -0.0032(4)
S2 0.0432(5) 0.0275(5) 0.0670(7) 0.0106(4) 0.0213(5) 0.0104(5)
S3 0.0426(5) 0.0246(5) 0.0532(6) -0.0103(4) 0.0115(4) -0.0030(4)
C61 0.0261(16) 0.0251(16) 0.0179(16) -0.0032(13) 0.0081(13) -0.0018(13)
C62 0.0287(16) 0.0213(17) 0.0182(16) -0.0002(14) 0.0086(13) -0.0005(12)
C63 0.0254(16) 0.0247(17) 0.0198(16) -0.0017(14) 0.0053(13) 0.0018(13)
C64 0.0278(16) 0.0239(18) 0.0179(16) -0.0034(13) 0.0033(13) 0.0006(12)
C65 0.0264(16) 0.0252(17) 0.0176(16) -0.0006(14) 0.0079(13) -0.0010(13)
C66 0.0265(16) 0.0285(17) 0.0133(15) -0.0008(14) 0.0096(13) -0.0008(13)
C67 0.0280(17) 0.035(2) 0.0244(18) 0.0033(16) 0.0110(14) 0.0007(15)
C68 0.0318(18) 0.034(2) 0.0248(19) -0.0083(16) 0.0122(15) -0.0070(15)
C69 0.0385(19) 0.0244(19) 0.039(2) -0.0003(16) 0.0179(17) 0.0004(15)
C70 0.0277(18) 0.034(2) 0.044(2) 0.0042(17) 0.0067(17) 0.0064(18)
C71 0.0282(18) 0.033(2) 0.040(2) -0.0064(16) 0.0029(17) 0.0040(17)
C72 0.0369(19) 0.0256(18) 0.035(2) -0.0010(16) 0.0156(16) -0.0027(15)
C73 0.0321(19) 0.032(2) 0.059(3) -0.0077(16) 0.0244(19) -0.0094(19)
C74 0.044(2) 0.046(3) 0.045(2) -0.013(2) 0.018(2) -0.0103(19)
C75 0.043(2) 0.046(3) 0.050(3) -0.014(2) 0.010(2) -0.003(2)
C76 0.0291(18) 0.038(2) 0.054(3) -0.0022(18) 0.0079(17) 0.003(2)
C77 0.0295(18) 0.0284(19) 0.060(3) -0.0018(15) 0.0208(19) -0.0044(18)
C78 0.0260(17) 0.0275(19) 0.043(2) -0.0051(15) 0.0099(16) -0.0047(16)
C79 0.042(2) 0.035(2) 0.050(3) -0.0001(19) 0.0151(19) 0.0013(19)

loop_
_atom_type_symbol
_atom_type_description
_atom_type_scat_dispersion_real
_atom_type_scat_dispersion_imag
_atom_type_scat_source
C C 0.0181 0.0091 'International Tables Vol C Tables 4.2.6.8 and 6.1.1.4'
H H 0.0000 0.0000 'International Tables Vol C Tables 4.2.6.8 and 6.1.1.4'
S S 0.3331 0.5567 'International Tables Vol C Tables 4.2.6.8 and 6.1.1.4'

loop_
_geom_angle_atom_site_label_1
_geom_angle_atom_site_label_2
_geom_angle_atom_site_label_3
_geom_angle_site_symmetry_1
_geom_angle_site_symmetry_3
_geom_angle
_geom_angle_publ_flag
C6 C1 C2 . . 120.5(8) ?
C6 C1 C55 . . 120.0(7) ?
C2 C1 C55 . . 107.9(7) ?
C3 C2 C1 . . 121.2(7) ?
C3 C2 C7 . . 118.4(8) ?
C1 C2 C7 . . 108.5(8) ?
C2 C3 C10 . . 121.5(7) ?
C2 C3 C4 . . 118.1(7) ?
C10 C3 C4 . . 108.4(7) ?
C5 C4 C12 . . 118.8(7) ?
C5 C4 C3 . . 121.0(8) ?
C12 C4 C3 . . 107.8(7) ?
C4 C5 C51 . . 121.2(8) ?
C4 C5 C6 . . 119.7(7) ?
C51 C5 C6 . . 107.1(7) ?
C1 C6 C5 . . 119.4(7) ?
C1 C6 C52 . . 120.1(7) ?
C5 C6 C52 . . 108.5(7) ?
C8 C7 C2 . . 121.0(10) ?
C8 C7 C36 . . 118.1(10) ?
C2 C7 C36 . . 109.2(9) ?
C7 C8 C60 . . 119.9(8) ?
C7 C8 C9 . . 119.4(8) ?
C60 C8 C9 . . 108.9(8) ?
C10 C9 C21 . . 120.6(10) ?
C10 C9 C8 . . 120.0(8) ?
C21 C9 C8 . . 106.8(8) ?
C9 C10 C11 . . 120.2(8) ?
C9 C10 C3 . . 119.7(7) ?
C11 C10 C3 . . 108.5(7) ?
C19 C11 C10 . . 120.8(7) ?
C19 C11 C12 . . 118.6(7) ?
C10 C11 C12 . . 108.5(7) ?
C13 C12 C4 . . 121.7(7) ?
C13 C12 C11 . . 119.8(8) ?
C4 C12 C11 . . 106.7(7) ?
C12 C13 C17 . . 119.6(8) ?
C12 C13 C14 . . 117.5(8) ?
C17 C13 C14 . . 110.4(7) ?
C51 C14 C13 . . 121.5(8) ?
C51 C14 C15 . . 120.5(7) ?
C13 C14 C15 . . 106.2(7) ?
C40 C15 C16 . . 119.7(8) ?
C40 C15 C14 . . 119.7(8) ?
C16 C15 C14 . . 108.3(7) ?
C39 C16 C15 . . 119.8(9) ?
C39 C16 C17 . . 119.8(8) ?
C15 C16 C17 . . 107.8(8) ?
C18 C17 C13 . . 120.9(8) ?
C18 C17 C16 . . 120.7(8) ?
C13 C17 C16 . . 107.2(7) ?
C17 C18 C19 . . 120.8(8) ?
C17 C18 C26 . . 118.8(8) ?
C19 C18 C26 . . 108.9(8) ?
C11 C19 C18 . . 120.3(8) ?
C11 C19 C20 . . 119.2(8) ?
C18 C19 C20 . . 108.5(8) ?
C21 C20 C19 . . 120.4(9) ?
C21 C20 C25 . . 118.0(8) ?
C19 C20 C25 . . 108.3(8) ?
C20 C21 C9 . . 118.7(10) ?
C20 C21 C22 . . 122.1(10) ?
C9 C21 C22 . . 108.4(9) ?
C23 C22 C60 . . 121.4(7) ?
C23 C22 C21 . . 118.7(8) ?
C60 C22 C21 . . 107.6(8) ?
C22 C23 C31 . . 120.4(7) ?
C22 C23 C24 . . 119.8(7) ?
C31 C23 C24 . . 108.3(7) ?
C25 C24 C29 . . 118.7(8) ?
C25 C24 C23 . . 122.4(8) ?
C29 C24 C23 . . 107.7(7) ?
C24 C25 C26 . . 121.3(8) ?
C24 C25 C20 . . 119.1(8) ?
C26 C25 C20 . . 107.6(8) ?
C27 C26 C25 . . 120.1(9) ?
C27 C26 C18 . . 120.1(9) ?
C25 C26 C18 . . 106.7(8) ?
C26 C27 C28 . . 118.8(9) ?
C26 C27 C39 . . 118.7(10) ?
C28 C27 C39 . . 111.1(9) ?
C29 C28 C37 . . 122.2(9) ?
C29 C28 C27 . . 119.7(8) ?
C37 C28 C27 . . 106.2(8) ?
C28 C29 C30 . . 118.1(8) ?
C28 C29 C24 . . 121.2(8) ?
C30 C29 C24 . . 107.6(7) ?
C35 C30 C29 . . 120.5(8) ?
C35 C30 C31 . . 119.4(8) ?
C29 C30 C31 . . 108.7(8) ?
C32 C31 C23 . . 119.4(8) ?
C32 C31 C30 . . 120.3(9) ?
C23 C31 C30 . . 107.7(8) ?
C31 C32 C33 . . 122.8(8) ?
C31 C32 C57 . . 120.4(8) ?
C33 C32 C57 . . 105.8(8) ?
C58 C33 C34 . . 120.9(8) ?
C58 C33 C32 . . 111.0(7) ?
C34 C33 C32 . . 115.4(8) ?
C33 C34 C35 . . 122.5(7) ?
C33 C34 C44 . . 117.9(8) ?
C35 C34 C44 . . 107.1(7) ?
C30 C35 C34 . . 119.6(7) ?
C30 C35 C42 . . 121.9(9) ?
C34 C35 C42 . . 107.0(8) ?
C56 C36 C55 . . 121.5(9) ?
C56 C36 C7 . . 121.7(10) ?
C55 C36 C7 . . 103.9(9) ?
C42 C37 C28 . . 120.7(8) ?
C42 C37 C38 . . 116.6(8) ?
C28 C37 C38 . . 111.2(9) ?
C41 C38 C37 . . 122.5(10) ?
C41 C38 C39 . . 118.3(9) ?
C37 C38 C39 . . 106.8(9) ?
C16 C39 C27 . . 121.8(10) ?
C16 C39 C38 . . 120.9(9) ?
C27 C39 C38 . . 104.6(9) ?
C15 C40 C49 . . 118.7(7) ?
C15 C40 C41 . . 122.8(8) ?
C49 C40 C41 . . 107.1(7) ?
C38 C41 C40 . . 118.4(8) ?
C38 C41 C59 . . 119.3(9) ?
C40 C41 C59 . . 109.6(8) ?
C37 C42 C43 . . 121.1(7) ?
C37 C42 C35 . . 116.6(7) ?
C43 C42 C35 . . 109.5(7) ?
C59 C43 C44 . . 119.2(8) ?
C59 C43 C42 . . 121.4(7) ?
C44 C43 C42 . . 107.2(7) ?
C45 C44 C43 . . 120.0(7) ?
C45 C44 C34 . . 119.7(7) ?
C43 C44 C34 . . 109.2(8) ?
C44 C45 C46 . . 119.8(8) ?
C44 C45 C47 . . 120.0(7) ?
C46 C45 C47 . . 107.3(7) ?
C58 C46 C45 . . 120.0(8) ?
C58 C46 C54 . . 119.9(7) ?
C45 C46 C54 . . 108.3(7) ?
C48 C47 C53 . . 119.6(8) ?
C48 C47 C45 . . 119.9(8) ?
C53 C47 C45 . . 108.6(7) ?
C47 C48 C59 . . 118.4(9) ?
C47 C48 C49 . . 121.8(9) ?
C59 C48 C49 . . 107.4(9) ?
C50 C49 C40 . . 121.9(7) ?
C50 C49 C48 . . 117.8(8) ?
C40 C49 C48 . . 108.8(7) ?
C49 C50 C51 . . 120.5(7) ?
C49 C50 C52 . . 120.3(6) ?
C51 C50 C52 . . 107.5(6) ?
C14 C51 C5 . . 119.3(8) ?
C14 C51 C50 . . 118.6(8) ?
C5 C51 C50 . . 110.2(8) ?
C53 C52 C50 . . 122.7(7) ?
C53 C52 C6 . . 118.6(7) ?
C50 C52 C6 . . 106.6(6) ?
C52 C53 C54 . . 121.0(7) ?
C52 C53 C47 . . 117.8(8) ?
C54 C53 C47 . . 109.0(7) ?
C55 C54 C53 . . 121.6(9) ?
C55 C54 C46 . . 119.0(8) ?
C53 C54 C46 . . 106.7(7) ?
C54 C55 C1 . . 118.7(9) ?
C54 C55 C36 . . 119.2(10) ?
C1 C55 C36 . . 110.6(8) ?
C36 C56 C57 . . 119.5(8) ?
C36 C56 C58 . . 121.1(8) ?
C57 C56 C58 . . 107.9(8) ?
C60 C57 C56 . . 118.9(8) ?
C60 C57 C32 . . 120.4(8) ?
C56 C57 C32 . . 108.0(7) ?
C46 C58 C33 . . 121.6(8) ?
C46 C58 C56 . . 119.3(8) ?
C33 C58 C56 . . 107.1(8) ?
C43 C59 C48 . . 122.6(8) ?
C43 C59 C41 . . 118.9(8) ?
C48 C59 C41 . . 107.1(8) ?
C57 C60 C8 . . 121.9(8) ?
C57 C60 C22 . . 118.0(7) ?
C8 C60 C22 . . 108.3(7) ?
C2B C1B C6B . . 118.7(18) ?
C2B C1B C55B . . 111.5(18) ?
C6B C1B C55B . . 117.9(17) ?
C3B C2B C1B . . 126(2) ?
C3B C2B C7B . . 117(2) ?
C1B C2B C7B . . 104.3(19) ?
C2B C3B C10B . . 123(3) ?
C2B C3B C4B . . 116(2) ?
C10B C3B C4B . . 109(2) ?
C5B C4B C12B . . 119(2) ?
C5B C4B C3B . . 118(3) ?
C12B C4B C3B . . 108(2) ?
C4B C5B C51B . . 120(3) ?
C4B C5B C6B . . 125(3) ?
C51B C5B C6B . . 107(2) ?
C1B C6B C5B . . 116(2) ?
C1B C6B C52B . . 122.0(17) ?
C5B C6B C52B . . 108.5(18) ?
C8B C7B C2B . . 120(2) ?
C8B C7B C36B . . 115(2) ?
C2B C7B C36B . . 113(2) ?
C7B C8B C60B . . 120(2) ?
C7B C8B C9B . . 122(2) ?
C60B C8B C9B . . 108(2) ?
C10B C9B C8B . . 119(3) ?
C10B C9B C21B . . 125(3) ?
C8B C9B C21B . . 105(2) ?
C9B C10B C3B . . 119(3) ?
C9B C10B C11B . . 122(3) ?
C3B C10B C11B . . 107(2) ?
C19B C11B C12B . . 122(2) ?
C19B C11B C10B . . 116(2) ?
C12B C11B C10B . . 109(2) ?
C13B C12B C11B . . 121(2) ?
C13B C12B C4B . . 122(2) ?
C11B C12B C4B . . 107.0(19) ?
C12B C13B C17B . . 117(2) ?
C12B C13B C14B . . 118.0(19) ?
C17B C13B C14B . . 111.9(19) ?
C51B C14B C13B . . 120(2) ?
C51B C14B C15B . . 124(2) ?
C13B C14B C15B . . 103.7(18) ?
C40B C15B C16B . . 116.5(19) ?
C40B C15B C14B . . 120.7(19) ?
C16B C15B C14B . . 110.4(18) ?
C39B C16B C15B . . 117(2) ?
C39B C16B C17B . . 125(2) ?
C15B C16B C17B . . 107.1(18) ?
C18B C17B C13B . . 122(2) ?
C18B C17B C16B . . 121.7(19) ?
C13B C17B C16B . . 106.7(19) ?
C17B C18B C19B . . 123(2) ?
C17B C18B C26B . . 116.5(19) ?
C19B C18B C26B . . 107.0(18) ?
C11B C19B C18B . . 115(2) ?
C11B C19B C20B . . 119(2) ?
C18B C19B C20B . . 112.6(18) ?
C21B C20B C19B . . 126(2) ?
C21B C20B C25B . . 119(2) ?
C19B C20B C25B . . 103.3(18) ?
C20B C21B C22B . . 125(3) ?
C20B C21B C9B . . 111(2) ?
C22B C21B C9B . . 111(2) ?
C23B C22B C60B . . 130(3) ?
C23B C22B C21B . . 113(2) ?
C60B C22B C21B . . 105(2) ?
C22B C23B C31B . . 114(2) ?
C22B C23B C24B . . 125(2) ?
C31B C23B C24B . . 107.7(18) ?
C25B C24B C29B . . 120(2) ?
C25B C24B C23B . . 121(2) ?
C29B C24B C23B . . 107.8(17) ?
C24B C25B C26B . . 119(2) ?
C24B C25B C20B . . 117(2) ?
C26B C25B C20B . . 112.1(19) ?
C25B C26B C27B . . 124(2) ?
C25B C26B C18B . . 104.9(18) ?
C27B C26B C18B . . 117(2) ?
C28B C27B C26B . . 115(2) ?
C28B C27B C39B . . 111(2) ?
C26B C27B C39B . . 125(2) ?
C29B C28B C37B . . 121.8(18) ?
C29B C28B C27B . . 119.6(18) ?
C37B C28B C27B . . 108.1(18) ?
C28B C29B C24B . . 122.4(18) ?
C28B C29B C30B . . 117(2) ?
C24B C29B C30B . . 106.7(19) ?
C35B C30B C31B . . 118(3) ?
C35B C30B C29B . . 121(3) ?
C31B C30B C29B . . 109(2) ?
C32B C31B C23B . . 119(2) ?
C32B C31B C30B . . 122(2) ?
C23B C31B C30B . . 109(2) ?
C31B C32B C33B . . 123(2) ?
C31B C32B C57B . . 125(2) ?
C33B C32B C57B . . 100.9(18) ?
C34B C33B C58B . . 120(2) ?
C34B C33B C32B . . 114.8(18) ?
C58B C33B C32B . . 113.4(19) ?
C33B C34B C35B . . 123(2) ?
C33B C34B C44B . . 118(2) ?
C35B C34B C44B . . 108.0(19) ?
C30B C35B C34B . . 120(3) ?
C30B C35B C42B . . 122(3) ?
C34B C35B C42B . . 106(2) ?
C56B C36B C55B . . 117(2) ?
C56B C36B C7B . . 125(2) ?
C55B C36B C7B . . 103.2(19) ?
C42B C37B C28B . . 122(2) ?
C42B C37B C38B . . 116(2) ?
C28B C37B C38B . . 108.3(19) ?
C41B C38B C37B . . 125(2) ?
C41B C38B C39B . . 115(2) ?
C37B C38B C39B . . 109.8(19) ?
C16B C39B C27B . . 115(2) ?
C16B C39B C38B . . 127(2) ?
C27B C39B C38B . . 103.1(19) ?
C15B C40B C49B . . 112(2) ?
C15B C40B C41B . . 128(2) ?
C49B C40B C41B . . 107.1(19) ?
C38B C41B C59B . . 118(2) ?
C38B C41B C40B . . 116(2) ?
C59B C41B C40B . . 113(2) ?
C37B C42B C43B . . 120(3) ?
C37B C42B C35B . . 116(2) ?
C43B C42B C35B . . 111(2) ?
C59B C43B C42B . . 123(3) ?
C59B C43B C44B . . 120(3) ?
C42B C43B C44B . . 106(2) ?
C45B C44B C43B . . 117(2) ?
C45B C44B C34B . . 122.5(19) ?
C43B C44B C34B . . 110(2) ?
C44B C45B C46B . . 116.1(19) ?
C44B C45B C47B . . 117.7(19) ?
C46B C45B C47B . . 111.1(18) ?
C58B C46B C45B . . 122(2) ?
C58B C46B C54B . . 118.9(19) ?
C45B C46B C54B . . 107.6(17) ?
C48B C47B C53B . . 119(2) ?
C48B C47B C45B . . 128(2) ?
C53B C47B C45B . . 103.2(18) ?
C47B C48B C59B . . 109(2) ?
C47B C48B C49B . . 124(3) ?
C59B C48B C49B . . 112(2) ?
C50B C49B C40B . . 130(2) ?
C50B C49B C48B . . 114(2) ?
C40B C49B C48B . . 105.6(19) ?
C49B C50B C51B . . 118(2) ?
C49B C50B C52B . . 123(2) ?
C51B C50B C52B . . 108.0(17) ?
C14B C51B C5B . . 120(2) ?
C14B C51B C50B . . 115(2) ?
C5B C51B C50B . . 110(2) ?
C53B C52B C50B . . 122(2) ?
C53B C52B C6B . . 121(2) ?
C50B C52B C6B . . 106.3(16) ?
C52B C53B C54B . . 117(2) ?
C52B C53B C47B . . 117.4(19) ?
C54B C53B C47B . . 113.1(19) ?
C55B C54B C53B . . 125(2) ?
C55B C54B C46B . . 116.1(19) ?
C53B C54B C46B . . 104.7(17) ?
C54B C55B C1B . . 117(2) ?
C54B C55B C36B . . 124(2) ?
C1B C55B C36B . . 108.4(18) ?
C36B C56B C57B . . 119(2) ?
C36B C56B C58B . . 124(2) ?
C57B C56B C58B . . 106.3(19) ?
C60B C57B C56B . . 115.9(19) ?
C60B C57B C32B . . 117.6(19) ?
C56B C57B C32B . . 113.0(18) ?
C46B C58B C33B . . 122(2) ?
C46B C58B C56B . . 120.9(19) ?
C33B C58B C56B . . 106.2(19) ?
C43B C59B C41B . . 118(3) ?
C43B C59B C48B . . 128(3) ?
C41B C59B C48B . . 102(2) ?
C22B C60B C57B . . 114(2) ?
C22B C60B C8B . . 111(2) ?
C57B C60B C8B . . 124(2) ?
C68 S1 C67 . . 92.40(18) ?
C70 S2 C69 . . 92.1(2) ?
C72 S3 C71 . . 92.4(2) ?
C68 C61 C66 . . 112.3(3) ?
C68 C61 C62 . . 127.0(4) ?
C66 C61 C62 . . 120.6(3) ?
C69 C62 C63 . . 112.6(3) ?
C69 C62 C61 . . 128.0(3) ?
C63 C62 C61 . . 119.4(3) ?
C70 C63 C62 . . 111.5(3) ?
C70 C63 C64 . . 128.3(4) ?
C62 C63 C64 . . 120.2(3) ?
C71 C64 C65 . . 111.8(4) ?
C71 C64 C63 . . 127.8(4) ?
C65 C64 C63 . . 120.3(3) ?
C72 C65 C64 . . 112.5(3) ?
C72 C65 C66 . . 127.9(3) ?
C64 C65 C66 . . 119.5(3) ?
C67 C66 C61 . . 112.7(3) ?
C67 C66 C65 . . 127.5(4) ?
C61 C66 C65 . . 119.8(3) ?
C66 C67 S1 . . 111.3(3) ?
C66 C67 H67 . . 131(3) ?
S1 C67 H67 . . 118(3) ?
C61 C68 S1 . . 111.3(3) ?
C61 C68 H68 . . 125(3) ?
S1 C68 H68 . . 123(3) ?
C62 C69 S2 . . 111.5(3) ?
C62 C69 H69 . . 134(3) ?
S2 C69 H69 . . 115(3) ?
C63 C70 S2 . . 112.3(3) ?
C63 C70 H70 . . 135(3) ?
S2 C70 H70 . . 113(3) ?
C64 C71 S3 . . 111.6(3) ?
C64 C71 H71 . . 125(3) ?
S3 C71 H71 . . 123(3) ?
C65 C72 S3 . . 111.6(3) ?
C65 C72 H72 . . 130(3) ?
S3 C72 H72 . . 119(3) ?
C74 C73 C78 . . 122.6(4) ?
C74 C73 H73 . . 118.7 ?
C78 C73 H73 . . 118.7 ?
C73 C74 C75 . . 120.4(5) ?
C73 C74 H74 . . 119.8 ?
C75 C74 H74 . . 119.8 ?
C76 C75 C74 . . 118.3(5) ?
C76 C75 H75 . . 120.8 ?
C74 C75 H75 . . 120.8 ?
C77 C76 C75 . . 120.9(4) ?
C77 C76 H76 . . 119.5 ?
C75 C76 H76 . . 119.5 ?
C76 C77 C78 . . 121.7(4) ?
C76 C77 H77 . . 119.2 ?
C78 C77 H77 . . 119.2 ?
C77 C78 C73 . . 116.1(4) ?
C77 C78 C79 . . 121.8(4) ?
C73 C78 C79 . . 122.1(4) ?
C78 C79 H79A . . 109.5 ?
C78 C79 H79B . . 109.5 ?
H79A C79 H79B . . 109.5 ?
C78 C79 H79C . . 109.5 ?
H79A C79 H79C . . 109.5 ?
H79B C79 H79C . . 109.5 ?

loop_
_geom_bond_atom_site_label_1
_geom_bond_atom_site_label_2
_geom_bond_site_symmetry_2
_geom_bond_distance
_geom_bond_publ_flag
C1 C6 . 1.402(11) ?
C1 C2 . 1.415(11) ?
C1 C55 . 1.443(13) ?
C2 C3 . 1.379(11) ?
C2 C7 . 1.456(13) ?
C3 C10 . 1.435(11) ?
C3 C4 . 1.461(10) ?
C4 C5 . 1.380(11) ?
C4 C12 . 1.455(11) ?
C5 C51 . 1.422(12) ?
C5 C6 . 1.430(11) ?
C6 C52 . 1.474(10) ?
C7 C8 . 1.384(12) ?
C7 C36 . 1.479(13) ?
C8 C60 . 1.424(11) ?
C8 C9 . 1.447(11) ?
C9 C10 . 1.391(12) ?
C9 C21 . 1.442(13) ?
C10 C11 . 1.431(10) ?
C11 C19 . 1.373(11) ?
C11 C12 . 1.476(11) ?
C12 C13 . 1.377(11) ?
C13 C17 . 1.414(12) ?
C13 C14 . 1.458(12) ?
C14 C51 . 1.386(13) ?
C14 C15 . 1.479(11) ?
C15 C40 . 1.368(11) ?
C15 C16 . 1.437(12) ?
C16 C39 . 1.364(13) ?
C16 C17 . 1.489(12) ?
C17 C18 . 1.366(11) ?
C18 C19 . 1.418(12) ?
C18 C26 . 1.517(13) ?
C19 C20 . 1.469(12) ?
C20 C21 . 1.398(14) ?
C20 C25 . 1.487(12) ?
C21 C22 . 1.447(13) ?
C22 C23 . 1.373(10) ?
C22 C60 . 1.436(12) ?
C23 C31 . 1.446(12) ?
C23 C24 . 1.465(12) ?
C24 C25 . 1.341(13) ?
C24 C29 . 1.463(11) ?
C25 C26 . 1.457(13) ?
C26 C27 . 1.400(13) ?
C27 C28 . 1.440(14) ?
C27 C39 . 1.466(12) ?
C28 C29 . 1.385(12) ?
C28 C37 . 1.419(12) ?
C29 C30 . 1.450(13) ?
C30 C35 . 1.368(13) ?
C30 C31 . 1.460(12) ?
C31 C32 . 1.347(13) ?
C32 C33 . 1.462(12) ?
C32 C57 . 1.469(11) ?
C33 C58 . 1.406(13) ?
C33 C34 . 1.407(11) ?
C34 C35 . 1.443(12) ?
C34 C44 . 1.478(11) ?
C35 C42 . 1.467(11) ?
C36 C56 . 1.352(13) ?
C36 C55 . 1.465(12) ?
C37 C42 . 1.411(12) ?
C37 C38 . 1.448(13) ?
C38 C41 . 1.397(12) ?
C38 C39 . 1.497(13) ?
C40 C49 . 1.437(11) ?
C40 C41 . 1.439(11) ?
C41 C59 . 1.451(11) ?
C42 C43 . 1.437(12) ?
C43 C59 . 1.382(11) ?
C43 C44 . 1.429(10) ?
C44 C45 . 1.398(11) ?
C45 C46 . 1.441(11) ?
C45 C47 . 1.473(12) ?
C46 C58 . 1.370(11) ?
C46 C54 . 1.522(12) ?
C47 C48 . 1.378(13) ?
C47 C53 . 1.465(11) ?
C48 C59 . 1.448(13) ?
C48 C49 . 1.464(12) ?
C49 C50 . 1.373(9) ?
C50 C51 . 1.430(11) ?
C50 C52 . 1.443(10) ?
C52 C53 . 1.367(12) ?
C53 C54 . 1.430(12) ?
C54 C55 . 1.392(12) ?
C56 C57 . 1.455(12) ?
C56 C58 . 1.476(12) ?
C57 C60 . 1.385(11) ?
C1B C2B . 1.41(2) ?
C1B C6B . 1.42(2) ?
C1B C55B . 1.44(2) ?
C2B C3B . 1.38(3) ?
C2B C7B . 1.44(2) ?
C3B C10B . 1.43(3) ?
C3B C4B . 1.46(2) ?
C4B C5B . 1.39(3) ?
C4B C12B . 1.45(3) ?
C5B C51B . 1.42(3) ?
C5B C6B . 1.46(3) ?
C6B C52B . 1.47(2) ?
C7B C8B . 1.38(2) ?
C7B C36B . 1.46(3) ?
C8B C60B . 1.42(2) ?
C8B C9B . 1.44(3) ?
C9B C10B . 1.38(3) ?
C9B C21B . 1.45(3) ?
C10B C11B . 1.46(3) ?
C11B C19B . 1.39(2) ?
C11B C12B . 1.45(2) ?
C12B C13B . 1.37(2) ?
C13B C17B . 1.43(2) ?
C13B C14B . 1.46(2) ?
C14B C51B . 1.39(2) ?
C14B C15B . 1.48(2) ?
C15B C40B . 1.37(2) ?
C15B C16B . 1.44(2) ?
C16B C39B . 1.36(2) ?
C16B C17B . 1.48(2) ?
C17B C18B . 1.38(2) ?
C18B C19B . 1.41(2) ?
C18B C26B . 1.54(2) ?
C19B C20B . 1.48(2) ?
C20B C21B . 1.39(3) ?
C20B C25B . 1.49(2) ?
C21B C22B . 1.44(3) ?
C22B C23B . 1.36(2) ?
C22B C60B . 1.40(3) ?
C23B C31B . 1.44(2) ?
C23B C24B . 1.48(2) ?
C24B C25B . 1.32(2) ?
C24B C29B . 1.46(2) ?
C25B C26B . 1.44(2) ?
C26B C27B . 1.44(2) ?
C27B C28B . 1.44(3) ?
C27B C39B . 1.45(3) ?
C28B C29B . 1.39(2) ?
C28B C37B . 1.41(2) ?
C29B C30B . 1.46(3) ?
C30B C35B . 1.37(3) ?
C30B C31B . 1.44(3) ?
C31B C32B . 1.33(2) ?
C32B C33B . 1.45(2) ?
C32B C57B . 1.46(2) ?
C33B C34B . 1.39(2) ?
C33B C58B . 1.43(2) ?
C34B C35B . 1.44(3) ?
C34B C44B . 1.47(2) ?
C35B C42B . 1.47(3) ?
C36B C56B . 1.36(3) ?
C36B C55B . 1.46(2) ?
C37B C42B . 1.40(3) ?
C37B C38B . 1.42(2) ?
C38B C41B . 1.41(2) ?
C38B C39B . 1.49(3) ?
C40B C49B . 1.42(3) ?
C40B C41B . 1.45(2) ?
C41B C59B . 1.43(3) ?
C42B C43B . 1.44(3) ?
C43B C59B . 1.38(3) ?
C43B C44B . 1.44(3) ?
C44B C45B . 1.42(2) ?
C45B C46B . 1.44(2) ?
C45B C47B . 1.50(2) ?
C46B C58B . 1.37(2) ?
C46B C54B . 1.53(2) ?
C47B C48B . 1.38(3) ?
C47B C53B . 1.49(2) ?
C48B C59B . 1.46(3) ?
C48B C49B . 1.47(3) ?
C49B C50B . 1.38(2) ?
C50B C51B . 1.43(2) ?
C50B C52B . 1.46(2) ?
C52B C53B . 1.34(2) ?
C53B C54B . 1.45(2) ?
C54B C55B . 1.41(2) ?
C56B C57B . 1.43(2) ?
C56B C58B . 1.45(2) ?
C57B C60B . 1.40(2) ?
S1 C68 . 1.707(4) ?
S1 C67 . 1.713(4) ?
S2 C70 . 1.701(5) ?
S2 C69 . 1.710(4) ?
S3 C72 . 1.707(4) ?
S3 C71 . 1.717(5) ?
C61 C68 . 1.371(5) ?
C61 C66 . 1.422(5) ?
C61 C62 . 1.466(5) ?
C62 C69 . 1.363(5) ?
C62 C63 . 1.434(5) ?
C63 C70 . 1.366(5) ?
C63 C64 . 1.451(5) ?
C64 C71 . 1.368(5) ?
C64 C65 . 1.438(5) ?
C65 C72 . 1.364(5) ?
C65 C66 . 1.469(5) ?
C66 C67 . 1.363(5) ?
C67 H67 . 0.92(5) ?
C68 H68 . 0.99(5) ?
C69 H69 . 1.03(6) ?
C70 H70 . 1.03(6) ?
C71 H71 . 0.98(5) ?
C72 H72 . 0.92(5) ?
C73 C74 . 1.359(7) ?
C73 C78 . 1.407(6) ?
C73 H73 . 0.9500 ?
C74 C75 . 1.395(7) ?
C74 H74 . 0.9500 ?
C75 C76 . 1.394(7) ?
C75 H75 . 0.9500 ?
C76 C77 . 1.369(7) ?
C76 H76 . 0.9500 ?
C77 C78 . 1.405(6) ?
C77 H77 . 0.9500 ?
C78 C79 . 1.484(6) ?
C79 H79A . 0.9800 ?
C79 H79B . 0.9800 ?
C79 H79C . 0.9800 ?

loop_
_geom_torsion_atom_site_label_1
_geom_torsion_atom_site_label_2
_geom_torsion_atom_site_label_3
_geom_torsion_atom_site_label_4
_geom_torsion_site_symmetry_1
_geom_torsion_site_symmetry_2
_geom_torsion_site_symmetry_3
_geom_torsion_site_symmetry_4
_geom_torsion
_geom_torsion_publ_flag
C6 C1 C2 C3 . . . . -0.4(10) ?
C55 C1 C2 C3 . . . . 142.7(8) ?
C6 C1 C2 C7 . . . . -142.4(9) ?
C55 C1 C2 C7 . . . . 0.6(11) ?
C1 C2 C3 C10 . . . . -137.1(7) ?
C7 C2 C3 C10 . . . . 1.3(11) ?
C1 C2 C3 C4 . . . . 1.2(9) ?
C7 C2 C3 C4 . . . . 139.6(9) ?
C2 C3 C4 C5 . . . . -1.5(9) ?
C10 C3 C4 C5 . . . . 141.8(7) ?
C2 C3 C4 C12 . . . . -143.0(6) ?
C10 C3 C4 C12 . . . . 0.3(7) ?
C12 C4 C5 C51 . . . . 0.5(10) ?
C3 C4 C5 C51 . . . . -137.1(8) ?
C12 C4 C5 C6 . . . . 138.4(7) ?
C3 C4 C5 C6 . . . . 0.9(10) ?
C2 C1 C6 C5 . . . . -0.2(10) ?
C55 C1 C6 C5 . . . . -138.9(8) ?
C2 C1 C6 C52 . . . . 138.2(7) ?
C55 C1 C6 C52 . . . . -0.5(11) ?
C4 C5 C6 C1 . . . . 0.0(9) ?
C51 C5 C6 C1 . . . . 143.1(7) ?
C4 C5 C6 C52 . . . . -142.8(6) ?
C51 C5 C6 C52 . . . . 0.4(7) ?
C3 C2 C7 C8 . . . . -1.0(17) ?
C1 C2 C7 C8 . . . . 142.3(11) ?
C3 C2 C7 C36 . . . . -143.3(9) ?
C1 C2 C7 C36 . . . . 0.0(14) ?
C2 C7 C8 C60 . . . . -138.3(11) ?
C36 C7 C8 C60 . . . . 0.8(18) ?
C2 C7 C8 C9 . . . . 0.6(18) ?
C36 C7 C8 C9 . . . . 139.7(12) ?
C7 C8 C9 C10 . . . . -0.5(15) ?
C60 C8 C9 C10 . . . . 142.4(9) ?
C7 C8 C9 C21 . . . . -142.5(12) ?
C60 C8 C9 C21 . . . . 0.4(12) ?
C21 C9 C10 C11 . . . . -1.4(14) ?
C8 C9 C10 C11 . . . . -138.3(8) ?
C21 C9 C10 C3 . . . . 137.6(10) ?
C8 C9 C10 C3 . . . . 0.8(12) ?
C2 C3 C10 C9 . . . . -1.2(10) ?
C4 C3 C10 C9 . . . . -143.0(8) ?
C2 C3 C10 C11 . . . . 142.1(6) ?
C4 C3 C10 C11 . . . . 0.3(7) ?
C9 C10 C11 C19 . . . . 0.5(10) ?
C3 C10 C11 C19 . . . . -142.7(6) ?
C9 C10 C11 C12 . . . . 142.4(7) ?
C3 C10 C11 C12 . . . . -0.7(7) ?
C5 C4 C12 C13 . . . . -0.5(10) ?
C3 C4 C12 C13 . . . . 142.1(6) ?
C5 C4 C12 C11 . . . . -143.3(6) ?
C3 C4 C12 C11 . . . . -0.7(7) ?
C19 C11 C12 C13 . . . . 0.2(9) ?
C10 C11 C12 C13 . . . . -142.8(7) ?
C19 C11 C12 C4 . . . . 143.8(7) ?
C10 C11 C12 C4 . . . . 0.9(7) ?
C4 C12 C13 C17 . . . . -137.7(8) ?
C11 C12 C13 C17 . . . . 0.5(10) ?
C4 C12 C13 C14 . . . . 0.7(11) ?
C11 C12 C13 C14 . . . . 138.8(7) ?
C12 C13 C14 C51 . . . . -1.0(12) ?
C17 C13 C14 C51 . . . . 141.0(8) ?
C12 C13 C14 C15 . . . . -143.9(7) ?
C17 C13 C14 C15 . . . . -1.9(9) ?
C51 C14 C15 C40 . . . . -0.4(12) ?
C13 C14 C15 C40 . . . . 142.9(8) ?
C51 C14 C15 C16 . . . . -142.5(9) ?
C13 C14 C15 C16 . . . . 0.8(9) ?
C40 C15 C16 C39 . . . . 0.3(13) ?
C14 C15 C16 C39 . . . . 142.4(9) ?
C40 C15 C16 C17 . . . . -141.6(8) ?
C14 C15 C16 C17 . . . . 0.5(9) ?
C12 C13 C17 C18 . . . . -0.6(11) ?
C14 C13 C17 C18 . . . . -141.7(7) ?
C12 C13 C17 C16 . . . . 143.3(7) ?
C14 C13 C17 C16 . . . . 2.2(9) ?
C39 C16 C17 C18 . . . . 0.4(13) ?
C15 C16 C17 C18 . . . . 142.3(7) ?
C39 C16 C17 C13 . . . . -143.6(10) ?
C15 C16 C17 C13 . . . . -1.7(9) ?
C13 C17 C18 C19 . . . . 0.1(11) ?
C16 C17 C18 C19 . . . . -139.0(8) ?
C13 C17 C18 C26 . . . . 139.4(8) ?
C16 C17 C18 C26 . . . . 0.2(11) ?
C10 C11 C19 C18 . . . . 137.6(7) ?
C12 C11 C19 C18 . . . . -0.6(10) ?
C10 C11 C19 C20 . . . . -0.8(10) ?
C12 C11 C19 C20 . . . . -139.1(7) ?
C17 C18 C19 C11 . . . . 0.5(11) ?
C26 C18 C19 C11 . . . . -142.3(8) ?
C17 C18 C19 C20 . . . . 142.8(7) ?
C26 C18 C19 C20 . . . . 0.1(8) ?
C11 C19 C20 C21 . . . . 2.2(12) ?
C18 C19 C20 C21 . . . . -140.6(10) ?
C11 C19 C20 C25 . . . . 142.2(7) ?
C18 C19 C20 C25 . . . . -0.6(8) ?
C19 C20 C21 C9 . . . . -3.1(17) ?
C25 C20 C21 C9 . . . . -139.5(10) ?
C19 C20 C21 C22 . . . . 137.1(11) ?
C25 C20 C21 C22 . . . . 0.8(17) ?
C10 C9 C21 C20 . . . . 2.8(18) ?
C8 C9 C21 C20 . . . . 144.5(11) ?
C10 C9 C21 C22 . . . . -142.4(9) ?
C8 C9 C21 C22 . . . . -0.6(14) ?
C20 C21 C22 C23 . . . . -0.4(17) ?
C9 C21 C22 C23 . . . . 143.3(9) ?
C20 C21 C22 C60 . . . . -143.1(12) ?
C9 C21 C22 C60 . . . . 0.6(13) ?
C60 C22 C23 C31 . . . . -1.2(10) ?
C21 C22 C23 C31 . . . . -138.6(10) ?
C60 C22 C23 C24 . . . . 137.8(8) ?
C21 C22 C23 C24 . . . . 0.4(11) ?
C22 C23 C24 C25 . . . . -0.7(10) ?
C31 C23 C24 C25 . . . . 142.7(8) ?
C22 C23 C24 C29 . . . . -143.9(6) ?
C31 C23 C24 C29 . . . . -0.5(8) ?
C29 C24 C25 C26 . . . . 2.4(11) ?
C23 C24 C25 C26 . . . . -136.9(8) ?
C29 C24 C25 C20 . . . . 140.4(7) ?
C23 C24 C25 C20 . . . . 1.1(11) ?
C21 C20 C25 C24 . . . . -1.1(12) ?
C19 C20 C25 C24 . . . . -142.2(7) ?
C21 C20 C25 C26 . . . . 142.0(10) ?
C19 C20 C25 C26 . . . . 0.9(9) ?
C24 C25 C26 C27 . . . . -0.1(13) ?
C20 C25 C26 C27 . . . . -142.2(9) ?
C24 C25 C26 C18 . . . . 141.3(8) ?
C20 C25 C26 C18 . . . . -0.9(9) ?
C17 C18 C26 C27 . . . . -1.8(13) ?
C19 C18 C26 C27 . . . . 141.8(10) ?
C17 C18 C26 C25 . . . . -143.1(7) ?
C19 C18 C26 C25 . . . . 0.5(9) ?
C25 C26 C27 C28 . . . . -1.5(15) ?
C18 C26 C27 C28 . . . . -137.7(10) ?
C25 C26 C27 C39 . . . . 138.9(11) ?
C18 C26 C27 C39 . . . . 2.7(16) ?
C26 C27 C28 C29 . . . . 0.5(15) ?
C39 C27 C28 C29 . . . . -142.6(9) ?
C26 C27 C28 C37 . . . . 144.1(10) ?
C39 C27 C28 C37 . . . . 1.0(12) ?
C37 C28 C29 C30 . . . . 0.6(11) ?
C27 C28 C29 C30 . . . . 138.2(9) ?
C37 C28 C29 C24 . . . . -135.8(8) ?
C27 C28 C29 C24 . . . . 1.9(12) ?
C25 C24 C29 C28 . . . . -3.4(11) ?
C23 C24 C29 C28 . . . . 141.3(7) ?
C25 C24 C29 C30 . . . . -143.7(7) ?
C23 C24 C29 C30 . . . . 1.1(8) ?
C28 C29 C30 C35 . . . . 0.2(10) ?
C24 C29 C30 C35 . . . . 141.9(7) ?
C28 C29 C30 C31 . . . . -143.0(7) ?
C24 C29 C30 C31 . . . . -1.3(8) ?
C22 C23 C31 C32 . . . . 0.9(12) ?
C24 C23 C31 C32 . . . . -142.3(8) ?
C22 C23 C31 C30 . . . . 142.8(7) ?
C24 C23 C31 C30 . . . . -0.3(9) ?
C35 C30 C31 C32 . . . . -1.0(12) ?
C29 C30 C31 C32 . . . . 142.6(8) ?
C35 C30 C31 C23 . . . . -142.6(7) ?
C29 C30 C31 C23 . . . . 1.0(9) ?
C23 C31 C32 C33 . . . . 137.9(8) ?
C30 C31 C32 C33 . . . . 0.7(13) ?
C23 C31 C32 C57 . . . . -1.1(13) ?
C30 C31 C32 C57 . . . . -138.3(8) ?
C31 C32 C33 C58 . . . . -141.6(9) ?
C57 C32 C33 C58 . . . . 2.5(9) ?
C31 C32 C33 C34 . . . . 0.7(12) ?
C57 C32 C33 C34 . . . . 144.8(7) ?
C58 C33 C34 C35 . . . . 136.4(8) ?
C32 C33 C34 C35 . . . . -1.9(10) ?
C58 C33 C34 C44 . . . . -0.7(10) ?
C32 C33 C34 C44 . . . . -139.0(7) ?
C29 C30 C35 C34 . . . . -139.4(7) ?
C31 C30 C35 C34 . . . . -0.1(10) ?
C29 C30 C35 C42 . . . . -0.9(11) ?
C31 C30 C35 C42 . . . . 138.3(8) ?
C33 C34 C35 C30 . . . . 1.7(10) ?
C44 C34 C35 C30 . . . . 142.7(6) ?
C33 C34 C35 C42 . . . . -142.2(6) ?
C44 C34 C35 C42 . . . . -1.3(7) ?
C8 C7 C36 C56 . . . . -2.5(19) ?
C2 C7 C36 C56 . . . . 141.1(10) ?
C8 C7 C36 C55 . . . . -144.2(12) ?
C2 C7 C36 C55 . . . . -0.6(14) ?
C29 C28 C37 C42 . . . . -0.6(11) ?
C27 C28 C37 C42 . . . . -143.0(8) ?
C29 C28 C37 C38 . . . . 141.5(10) ?
C27 C28 C37 C38 . . . . -0.9(11) ?
C42 C37 C38 C41 . . . . 3.0(17) ?
C28 C37 C38 C41 . . . . -140.8(11) ?
C42 C37 C38 C39 . . . . 144.3(9) ?
C28 C37 C38 C39 . . . . 0.5(13) ?
C15 C16 C39 C27 . . . . -136.9(11) ?
C17 C16 C39 C27 . . . . 0.5(17) ?
C15 C16 C39 C38 . . . . -1.1(16) ?
C17 C16 C39 C38 . . . . 136.3(11) ?
C26 C27 C39 C16 . . . . -2.1(18) ?
C28 C27 C39 C16 . . . . 141.1(11) ?
C26 C27 C39 C38 . . . . -143.9(12) ?
C28 C27 C39 C38 . . . . -0.7(14) ?
C41 C38 C39 C16 . . . . 1.1(19) ?
C37 C38 C39 C16 . . . . -142.1(11) ?
C41 C38 C39 C27 . . . . 143.3(12) ?
C37 C38 C39 C27 . . . . 0.1(14) ?
C16 C15 C40 C49 . . . . 139.3(8) ?
C14 C15 C40 C49 . . . . 1.4(12) ?
C16 C15 C40 C41 . . . . 0.5(13) ?
C14 C15 C40 C41 . . . . -137.4(9) ?
C37 C38 C41 C40 . . . . 136.8(11) ?
C39 C38 C41 C40 . . . . -0.4(17) ?
C37 C38 C41 C59 . . . . -1.0(18) ?
C39 C38 C41 C59 . . . . -138.2(11) ?
C15 C40 C41 C38 . . . . -0.4(14) ?
C49 C40 C41 C38 . . . . -143.2(10) ?
C15 C40 C41 C59 . . . . 141.2(9) ?
C49 C40 C41 C59 . . . . -1.6(10) ?
C28 C37 C42 C43 . . . . 137.6(7) ?
C38 C37 C42 C43 . . . . -2.6(11) ?
C28 C37 C42 C35 . . . . -0.2(10) ?
C38 C37 C42 C35 . . . . -140.4(9) ?
C30 C35 C42 C37 . . . . 1.0(10) ?
C34 C35 C42 C37 . . . . 143.9(6) ?
C30 C35 C42 C43 . . . . -141.4(7) ?
C34 C35 C42 C43 . . . . 1.5(7) ?
C37 C42 C43 C59 . . . . 0.3(10) ?
C35 C42 C43 C59 . . . . 140.7(7) ?
C37 C42 C43 C44 . . . . -141.5(6) ?
C35 C42 C43 C44 . . . . -1.2(7) ?
C59 C43 C44 C45 . . . . 1.2(10) ?
C42 C43 C44 C45 . . . . 144.0(6) ?
C59 C43 C44 C34 . . . . -142.5(7) ?
C42 C43 C44 C34 . . . . 0.4(7) ?
C33 C34 C44 C45 . . . . -0.1(9) ?
C35 C34 C44 C45 . . . . -143.2(7) ?
C33 C34 C44 C43 . . . . 143.6(6) ?
C35 C34 C44 C43 . . . . 0.6(7) ?
C43 C44 C45 C46 . . . . -138.6(7) ?
C34 C44 C45 C46 . . . . 1.3(9) ?
C43 C44 C45 C47 . . . . -1.9(9) ?
C34 C44 C45 C47 . . . . 138.0(7) ?
C44 C45 C46 C58 . . . . -1.5(10) ?
C47 C45 C46 C58 . . . . -143.1(7) ?
C44 C45 C46 C54 . . . . 141.4(7) ?
C47 C45 C46 C54 . . . . -0.1(8) ?
C44 C45 C47 C48 . . . . 1.1(11) ?
C46 C45 C47 C48 . . . . 142.6(9) ?
C44 C45 C47 C53 . . . . -141.4(6) ?
C46 C45 C47 C53 . . . . 0.0(8) ?
C53 C47 C48 C59 . . . . 139.0(10) ?
C45 C47 C48 C59 . . . . 0.5(16) ?
C53 C47 C48 C49 . . . . 1.7(16) ?
C45 C47 C48 C49 . . . . -136.8(9) ?
C15 C40 C49 C50 . . . . -1.5(12) ?
C41 C40 C49 C50 . . . . 143.1(7) ?
C15 C40 C49 C48 . . . . -143.9(10) ?
C41 C40 C49 C48 . . . . 0.8(10) ?
C47 C48 C49 C50 . . . . -2.5(15) ?
C59 C48 C49 C50 . . . . -143.8(8) ?
C47 C48 C49 C40 . . . . 141.7(11) ?
C59 C48 C49 C40 . . . . 0.4(12) ?
C40 C49 C50 C51 . . . . 0.6(10) ?
C48 C49 C50 C51 . . . . 139.8(9) ?
C40 C49 C50 C52 . . . . -138.0(8) ?
C48 C49 C50 C52 . . . . 1.2(10) ?
C13 C14 C51 C5 . . . . 1.0(13) ?
C15 C14 C51 C5 . . . . 138.7(8) ?
C13 C14 C51 C50 . . . . -138.3(8) ?
C15 C14 C51 C50 . . . . -0.5(12) ?
C4 C5 C51 C14 . . . . -0.8(11) ?
C6 C5 C51 C14 . . . . -143.3(8) ?
C4 C5 C51 C50 . . . . 141.6(7) ?
C6 C5 C51 C50 . . . . -0.9(9) ?
C49 C50 C51 C14 . . . . 0.4(11) ?
C52 C50 C51 C14 . . . . 143.7(8) ?
C49 C50 C51 C5 . . . . -142.2(7) ?
C52 C50 C51 C5 . . . . 1.0(9) ?
C49 C50 C52 C53 . . . . 0.9(9) ?
C51 C50 C52 C53 . . . . -142.4(7) ?
C49 C50 C52 C6 . . . . 142.6(6) ?
C51 C50 C52 C6 . . . . -0.7(7) ?
C1 C6 C52 C53 . . . . 1.3(9) ?
C5 C6 C52 C53 . . . . 143.7(6) ?
C1 C6 C52 C50 . . . . -142.2(6) ?
C5 C6 C52 C50 . . . . 0.2(7) ?
C50 C52 C53 C54 . . . . 136.7(8) ?
C6 C52 C53 C54 . . . . -0.7(10) ?
C50 C52 C53 C47 . . . . -1.7(10) ?
C6 C52 C53 C47 . . . . -139.1(7) ?
C48 C47 C53 C52 . . . . 0.4(11) ?
C45 C47 C53 C52 . . . . 143.1(6) ?
C48 C47 C53 C54 . . . . -142.6(10) ?
C45 C47 C53 C54 . . . . 0.1(8) ?
C52 C53 C54 C55 . . . . -0.7(13) ?
C47 C53 C54 C55 . . . . 140.9(9) ?
C52 C53 C54 C46 . . . . -141.8(7) ?
C47 C53 C54 C46 . . . . -0.2(8) ?
C58 C46 C54 C55 . . . . 0.9(12) ?
C45 C46 C54 C55 . . . . -142.1(9) ?
C58 C46 C54 C53 . . . . 143.2(7) ?
C45 C46 C54 C53 . . . . 0.2(8) ?
C53 C54 C55 C1 . . . . 1.5(15) ?
C46 C54 C55 C1 . . . . 138.1(9) ?
C53 C54 C55 C36 . . . . -138.4(10) ?
C46 C54 C55 C36 . . . . -1.8(15) ?
C6 C1 C55 C54 . . . . -0.9(14) ?
C2 C1 C55 C54 . . . . -144.2(10) ?
C6 C1 C55 C36 . . . . 142.2(9) ?
C2 C1 C55 C36 . . . . -1.1(11) ?
C56 C36 C55 C54 . . . . 2.1(17) ?
C7 C36 C55 C54 . . . . 143.9(12) ?
C56 C36 C55 C1 . . . . -140.7(11) ?
C7 C36 C55 C1 . . . . 1.0(13) ?
C55 C36 C56 C57 . . . . 137.7(11) ?
C7 C36 C56 C57 . . . . 2.6(16) ?
C55 C36 C56 C58 . . . . -1.4(16) ?
C7 C36 C56 C58 . . . . -136.5(12) ?
C36 C56 C57 C60 . . . . -1.0(13) ?
C58 C56 C57 C60 . . . . 142.9(8) ?
C36 C56 C57 C32 . . . . -142.9(9) ?
C58 C56 C57 C32 . . . . 1.0(9) ?
C31 C32 C57 C60 . . . . 1.8(12) ?
C33 C32 C57 C60 . . . . -143.3(8) ?
C31 C32 C57 C56 . . . . 143.0(9) ?
C33 C32 C57 C56 . . . . -2.1(9) ?
C45 C46 C58 C33 . . . . 0.7(10) ?
C54 C46 C58 C33 . . . . -138.0(8) ?
C45 C46 C58 C56 . . . . 138.5(8) ?
C54 C46 C58 C56 . . . . -0.2(11) ?
C34 C33 C58 C46 . . . . 0.5(10) ?
C32 C33 C58 C46 . . . . 140.4(7) ?
C34 C33 C58 C56 . . . . -141.8(7) ?
C32 C33 C58 C56 . . . . -1.9(9) ?
C36 C56 C58 C46 . . . . 0.4(13) ?
C57 C56 C58 C46 . . . . -142.8(8) ?
C36 C56 C58 C33 . . . . 143.7(10) ?
C57 C56 C58 C33 . . . . 0.5(9) ?
C44 C43 C59 C48 . . . . 0.5(13) ?
C42 C43 C59 C48 . . . . -137.0(10) ?
C44 C43 C59 C41 . . . . 139.3(8) ?
C42 C43 C59 C41 . . . . 1.8(12) ?
C47 C48 C59 C43 . . . . -1.3(18) ?
C49 C48 C59 C43 . . . . 141.6(9) ?
C47 C48 C59 C41 . . . . -144.2(11) ?
C49 C48 C59 C41 . . . . -1.4(13) ?
C38 C41 C59 C43 . . . . -1.5(14) ?
C40 C41 C59 C43 . . . . -142.7(8) ?
C38 C41 C59 C48 . . . . 143.1(12) ?
C40 C41 C59 C48 . . . . 1.9(11) ?
C56 C57 C60 C8 . . . . -0.7(12) ?
C32 C57 C60 C8 . . . . 136.4(9) ?
C56 C57 C60 C22 . . . . -139.2(8) ?
C32 C57 C60 C22 . . . . -2.1(12) ?
C7 C8 C60 C57 . . . . 0.7(15) ?
C9 C8 C60 C57 . . . . -142.0(9) ?
C7 C8 C60 C22 . . . . 142.7(10) ?
C9 C8 C60 C22 . . . . 0.0(10) ?
C23 C22 C60 C57 . . . . 1.9(11) ?
C21 C22 C60 C57 . . . . 143.3(10) ?
C23 C22 C60 C8 . . . . -141.8(7) ?
C21 C22 C60 C8 . . . . -0.4(11) ?
C6B C1B C2B C3B . . . . -3(4) ?
C55B C1B C2B C3B . . . . 139(3) ?
C6B C1B C2B C7B . . . . -144(2) ?
C55B C1B C2B C7B . . . . -2(3) ?
C1B C2B C3B C10B . . . . -133(4) ?
C7B C2B C3B C10B . . . . 3(5) ?
C1B C2B C3B C4B . . . . 5(5) ?
C7B C2B C3B C4B . . . . 141(3) ?
C2B C3B C4B C5B . . . . -4(5) ?
C10B C3B C4B C5B . . . . 139(4) ?
C2B C3B C4B C12B . . . . -142(3) ?
C10B C3B C4B C12B . . . . 1(4) ?
C12B C4B C5B C51B . . . . -7(6) ?
C3B C4B C5B C51B . . . . -141(4) ?
C12B C4B C5B C6B . . . . 137(4) ?
C3B C4B C5B C6B . . . . 3(6) ?
C2B C1B C6B C5B . . . . 1(3) ?
C55B C1B C6B C5B . . . . -138(3) ?
C2B C1B C6B C52B . . . . 137(2) ?
C55B C1B C6B C52B . . . . -3(3) ?
C4B C5B C6B C1B . . . . -1(6) ?
C51B C5B C6B C1B . . . . 146(3) ?
C4B C5B C6B C52B . . . . -142(4) ?
C51B C5B C6B C52B . . . . 5(4) ?
C3B C2B C7B C8B . . . . -4(4) ?
C1B C2B C7B C8B . . . . 142(3) ?
C3B C2B C7B C36B . . . . -144(3) ?
C1B C2B C7B C36B . . . . 1(3) ?
C2B C7B C8B C60B . . . . -139(3) ?
C36B C7B C8B C60B . . . . 0(5) ?
C2B C7B C8B C9B . . . . 3(5) ?
C36B C7B C8B C9B . . . . 142(3) ?
C7B C8B C9B C10B . . . . -2(6) ?
C60B C8B C9B C10B . . . . 144(4) ?
C7B C8B C9B C21B . . . . -147(4) ?
C60B C8B C9B C21B . . . . -1(4) ?
C8B C9B C10B C3B . . . . 2(7) ?
C21B C9B C10B C3B . . . . 139(4) ?
C8B C9B C10B C11B . . . . -137(4) ?
C21B C9B C10B C11B . . . . 0(8) ?
C2B C3B C10B C9B . . . . -2(6) ?
C4B C3B C10B C9B . . . . -143(4) ?
C2B C3B C10B C11B . . . . 142(3) ?
C4B C3B C10B C11B . . . . 1(5) ?
C9B C10B C11B C19B . . . . -2(6) ?
C3B C10B C11B C19B . . . . -145(3) ?
C9B C10B C11B C12B . . . . 140(4) ?
C3B C10B C11B C12B . . . . -3(4) ?
C19B C11B C12B C13B . . . . -3(4) ?
C10B C11B C12B C13B . . . . -143(3) ?
C19B C11B C12B C4B . . . . 143(3) ?
C10B C11B C12B C4B . . . . 4(4) ?
C5B C4B C12B C13B . . . . 5(5) ?
C3B C4B C12B C13B . . . . 143(3) ?
C5B C4B C12B C11B . . . . -141(3) ?
C3B C4B C12B C11B . . . . -3(3) ?
C11B C12B C13B C17B . . . . 2(3) ?
C4B C12B C13B C17B . . . . -139(3) ?
C11B C12B C13B C14B . . . . 140(2) ?
C4B C12B C13B C14B . . . . -1(4) ?
C12B C13B C14B C51B . . . . 0(4) ?
C17B C13B C14B C51B . . . . 140(2) ?
C12B C13B C14B C15B . . . . -143(2) ?
C17B C13B C14B C15B . . . . -4(3) ?
C51B C14B C15B C40B . . . . 2(4) ?
C13B C14B C15B C40B . . . . 144(2) ?
C51B C14B C15B C16B . . . . -139(2) ?
C13B C14B C15B C16B . . . . 3(3) ?
C40B C15B C16B C39B . . . . 2(3) ?
C14B C15B C16B C39B . . . . 145(2) ?
C40B C15B C16B C17B . . . . -144(2) ?
C14B C15B C16B C17B . . . . -1(3) ?
C12B C13B C17B C18B . . . . -3(4) ?
C14B C13B C17B C18B . . . . -143(3) ?
C12B C13B C17B C16B . . . . 143(2) ?
C14B C13B C17B C16B . . . . 3(3) ?
C39B C16B C17B C18B . . . . 2(4) ?
C15B C16B C17B C18B . . . . 145(2) ?
C39B C16B C17B C13B . . . . -144(3) ?
C15B C16B C17B C13B . . . . -1(3) ?
C13B C17B C18B C19B . . . . 4(4) ?
C16B C17B C18B C19B . . . . -137(2) ?
C13B C17B C18B C26B . . . . 140(2) ?
C16B C17B C18B C26B . . . . -2(4) ?
C12B C11B C19B C18B . . . . 4(3) ?
C10B C11B C19B C18B . . . . 141(3) ?
C12B C11B C19B C20B . . . . -135(2) ?
C10B C11B C19B C20B . . . . 2(4) ?
C17B C18B C19B C11B . . . . -5(3) ?
C26B C18B C19B C11B . . . . -144(2) ?
C17B C18B C19B C20B . . . . 137(3) ?
C26B C18B C19B C20B . . . . -2(3) ?
C11B C19B C20B C21B . . . . 1(4) ?
C18B C19B C20B C21B . . . . -139(3) ?
C11B C19B C20B C25B . . . . 144(2) ?
C18B C19B C20B C25B . . . . 4(3) ?
C19B C20B C21B C22B . . . . 133(3) ?
C25B C20B C21B C22B . . . . -4(5) ?
C19B C20B C21B C9B . . . . -4(5) ?
C25B C20B C21B C9B . . . . -141(3) ?
C10B C9B C21B C20B . . . . 3(6) ?
C8B C9B C21B C20B . . . . 145(4) ?
C10B C9B C21B C22B . . . . -140(5) ?
C8B C9B C21B C22B . . . . 2(5) ?
C20B C21B C22B C23B . . . . 8(5) ?
C9B C21B C22B C23B . . . . 145(3) ?
C20B C21B C22B C60B . . . . -140(4) ?
C9B C21B C22B C60B . . . . -3(5) ?
C60B C22B C23B C31B . . . . -6(5) ?
C21B C22B C23B C31B . . . . -143(3) ?
C60B C22B C23B C24B . . . . 129(3) ?
C21B C22B C23B C24B . . . . -8(5) ?
C22B C23B C24B C25B . . . . 4(4) ?
C31B C23B C24B C25B . . . . 142(3) ?
C22B C23B C24B C29B . . . . -140(3) ?
C31B C23B C24B C29B . . . . -2(3) ?
C29B C24B C25B C26B . . . . 1(4) ?
C23B C24B C25B C26B . . . . -139(2) ?
C29B C24B C25B C20B . . . . 140(2) ?
C23B C24B C25B C20B . . . . 0(4) ?
C21B C20B C25B C24B . . . . 0(4) ?
C19B C20B C25B C24B . . . . -146(2) ?
C21B C20B C25B C26B . . . . 142(3) ?
C19B C20B C25B C26B . . . . -4(3) ?
C24B C25B C26B C27B . . . . 5(4) ?
C20B C25B C26B C27B . . . . -136(3) ?
C24B C25B C26B C18B . . . . 144(2) ?
C20B C25B C26B C18B . . . . 3(3) ?
C17B C18B C26B C25B . . . . -143(2) ?
C19B C18B C26B C25B . . . . -1(2) ?
C17B C18B C26B C27B . . . . 0(4) ?
C19B C18B C26B C27B . . . . 142(2) ?
C25B C26B C27B C28B . . . . -7(4) ?
C18B C26B C27B C28B . . . . -141(2) ?
C25B C26B C27B C39B . . . . 136(3) ?
C18B C26B C27B C39B . . . . 2(4) ?
C26B C27B C28B C29B . . . . 3(4) ?
C39B C27B C28B C29B . . . . -145(2) ?
C26B C27B C28B C37B . . . . 148(3) ?
C39B C27B C28B C37B . . . . 0(3) ?
C37B C28B C29B C24B . . . . -138(2) ?
C27B C28B C29B C24B . . . . 3(3) ?
C37B C28B C29B C30B . . . . -3(4) ?
C27B C28B C29B C30B . . . . 138(3) ?
C25B C24B C29B C28B . . . . -5(3) ?
C23B C24B C29B C28B . . . . 140(2) ?
C25B C24B C29B C30B . . . . -144(3) ?
C23B C24B C29B C30B . . . . 1(3) ?
C28B C29B C30B C35B . . . . 1(6) ?
C24B C29B C30B C35B . . . . 142(4) ?
C28B C29B C30B C31B . . . . -141(3) ?
C24B C29B C30B C31B . . . . 1(4) ?
C22B C23B C31B C32B . . . . -1(4) ?
C24B C23B C31B C32B . . . . -143(3) ?
C22B C23B C31B C30B . . . . 145(3) ?
C24B C23B C31B C30B . . . . 3(4) ?
C35B C30B C31B C32B . . . . 0(6) ?
C29B C30B C31B C32B . . . . 143(3) ?
C35B C30B C31B C23B . . . . -145(4) ?
C29B C30B C31B C23B . . . . -2(4) ?
C23B C31B C32B C33B . . . . 139(3) ?
C30B C31B C32B C33B . . . . -2(4) ?
C23B C31B C32B C57B . . . . 3(4) ?
C30B C31B C32B C57B . . . . -138(3) ?
C31B C32B C33B C34B . . . . 3(4) ?
C57B C32B C33B C34B . . . . 147(2) ?
C31B C32B C33B C58B . . . . -140(2) ?
C57B C32B C33B C58B . . . . 5(3) ?
C58B C33B C34B C35B . . . . 138(3) ?
C32B C33B C34B C35B . . . . -2(3) ?
C58B C33B C34B C44B . . . . -1(3) ?
C32B C33B C34B C44B . . . . -141(2) ?
C31B C30B C35B C34B . . . . 1(6) ?
C29B C30B C35B C34B . . . . -137(3) ?
C31B C30B C35B C42B . . . . 138(3) ?
C29B C30B C35B C42B . . . . 0(6) ?
C33B C34B C35B C30B . . . . 0(5) ?
C44B C34B C35B C30B . . . . 142(4) ?
C33B C34B C35B C42B . . . . -143(3) ?
C44B C34B C35B C42B . . . . 0(3) ?
C8B C7B C36B C56B . . . . -6(4) ?
C2B C7B C36B C56B . . . . 136(3) ?
C8B C7B C36B C55B . . . . -142(3) ?
C2B C7B C36B C55B . . . . 0(3) ?
C29B C28B C37B C42B . . . . 4(4) ?
C27B C28B C37B C42B . . . . -140(3) ?
C29B C28B C37B C38B . . . . 143(2) ?
C27B C28B C37B C38B . . . . -2(3) ?
C42B C37B C38B C41B . . . . 2(4) ?
C28B C37B C38B C41B . . . . -140(3) ?
C42B C37B C38B C39B . . . . 144(3) ?
C28B C37B C38B C39B . . . . 3(3) ?
C15B C16B C39B C27B . . . . -140(3) ?
C17B C16B C39B C27B . . . . -1(4) ?
C15B C16B C39B C38B . . . . -9(4) ?
C17B C16B C39B C38B . . . . 130(3) ?
C28B C27B C39B C16B . . . . 143(3) ?
C26B C27B C39B C16B . . . . -1(5) ?
C28B C27B C39B C38B . . . . 1(3) ?
C26B C27B C39B C38B . . . . -143(3) ?
C41B C38B C39B C16B . . . . 8(4) ?
C37B C38B C39B C16B . . . . -138(3) ?
C41B C38B C39B C27B . . . . 144(3) ?
C37B C38B C39B C27B . . . . -2(3) ?
C16B C15B C40B C49B . . . . 141(2) ?
C14B C15B C40B C49B . . . . 2(3) ?
C16B C15B C40B C41B . . . . 5(4) ?
C14B C15B C40B C41B . . . . -134(3) ?
C37B C38B C41B C59B . . . . -1(5) ?
C39B C38B C41B C59B . . . . -141(3) ?
C37B C38B C41B C40B . . . . 139(3) ?
C39B C38B C41B C40B . . . . -1(4) ?
C15B C40B C41B C38B . . . . -5(4) ?
C49B C40B C41B C38B . . . . -143(3) ?
C15B C40B C41B C59B . . . . 137(3) ?
C49B C40B C41B C59B . . . . -1(4) ?
C28B C37B C42B C43B . . . . 134(4) ?
C38B C37B C42B C43B . . . . -2(5) ?
C28B C37B C42B C35B . . . . -4(4) ?
C38B C37B C42B C35B . . . . -139(3) ?
C30B C35B C42B C37B . . . . 2(5) ?
C34B C35B C42B C37B . . . . 144(3) ?
C30B C35B C42B C43B . . . . -140(4) ?
C34B C35B C42B C43B . . . . 2(4) ?
C37B C42B C43B C59B . . . . 1(7) ?
C35B C42B C43B C59B . . . . 141(5) ?
C37B C42B C43B C44B . . . . -143(3) ?
C35B C42B C43B C44B . . . . -3(5) ?
C59B C43B C44B C45B . . . . 3(6) ?
C42B C43B C44B C45B . . . . 147(3) ?
C59B C43B C44B C34B . . . . -142(4) ?
C42B C43B C44B C34B . . . . 3(4) ?
C33B C34B C44B C45B . . . . 1(3) ?
C35B C34B C44B C45B . . . . -144(2) ?
C33B C34B C44B C43B . . . . 143(3) ?
C35B C34B C44B C43B . . . . -2(4) ?
C43B C44B C45B C46B . . . . -140(3) ?
C34B C44B C45B C46B . . . . 0(3) ?
C43B C44B C45B C47B . . . . -5(4) ?
C34B C44B C45B C47B . . . . 135(2) ?
C44B C45B C46B C58B . . . . 0(3) ?
C47B C45B C46B C58B . . . . -138(2) ?
C44B C45B C46B C54B . . . . 142.4(19) ?
C47B C45B C46B C54B . . . . 4(2) ?
C44B C45B C47B C48B . . . . 2(4) ?
C46B C45B C47B C48B . . . . 139(3) ?
C44B C45B C47B C53B . . . . -143(2) ?
C46B C45B C47B C53B . . . . -5(3) ?
C53B C47B C48B C59B . . . . 143(3) ?
C45B C47B C48B C59B . . . . 3(5) ?
C53B C47B C48B C49B . . . . 8(5) ?
C45B C47B C48B C49B . . . . -132(3) ?
C15B C40B C49B C50B . . . . -6(4) ?
C41B C40B C49B C50B . . . . 139(3) ?
C15B C40B C49B C48B . . . . -148(3) ?
C41B C40B C49B C48B . . . . -3(3) ?
C47B C48B C49B C50B . . . . -9(5) ?
C59B C48B C49B C50B . . . . -143(3) ?
C47B C48B C49B C40B . . . . 139(3) ?
C59B C48B C49B C40B . . . . 6(4) ?
C40B C49B C50B C51B . . . . 5(4) ?
C48B C49B C50B C51B . . . . 145(3) ?
C40B C49B C50B C52B . . . . -133(3) ?
C48B C49B C50B C52B . . . . 6(4) ?
C13B C14B C51B C5B . . . . -2(4) ?
C15B C14B C51B C5B . . . . 134(3) ?
C13B C14B C51B C50B . . . . -139(2) ?
C15B C14B C51B C50B . . . . -3(3) ?
C4B C5B C51B C14B . . . . 6(6) ?
C6B C5B C51B C14B . . . . -144(3) ?
C4B C5B C51B C50B . . . . 144(4) ?
C6B C5B C51B C50B . . . . -5(4) ?
C49B C50B C51B C14B . . . . 0(3) ?
C52B C50B C51B C14B . . . . 144(2) ?
C49B C50B C51B C5B . . . . -141(3) ?
C52B C50B C51B C5B . . . . 3(3) ?
C49B C50B C52B C53B . . . . -2(4) ?
C51B C50B C52B C53B . . . . -144(2) ?
C49B C50B C52B C6B . . . . 142(2) ?
C51B C50B C52B C6B . . . . 0(2) ?
C1B C6B C52B C53B . . . . 4(3) ?
C5B C6B C52B C53B . . . . 142(3) ?
C1B C6B C52B C50B . . . . -141.4(19) ?
C5B C6B C52B C50B . . . . -3(3) ?
C50B C52B C53B C54B . . . . 140(2) ?
C6B C52B C53B C54B . . . . 0(3) ?
C50B C52B C53B C47B . . . . 0(3) ?
C6B C52B C53B C47B . . . . -139(2) ?
C48B C47B C53B C52B . . . . -4(4) ?
C45B C47B C53B C52B . . . . 145(2) ?
C48B C47B C53B C54B . . . . -144(3) ?
C45B C47B C53B C54B . . . . 5(3) ?
C52B C53B C54B C55B . . . . -5(4) ?
C47B C53B C54B C55B . . . . 136(3) ?
C52B C53B C54B C46B . . . . -143(2) ?
C47B C53B C54B C46B . . . . -2(3) ?
C58B C46B C54B C55B . . . . 0(3) ?
C45B C46B C54B C55B . . . . -144(2) ?
C58B C46B C54B C53B . . . . 143(2) ?
C45B C46B C54B C53B . . . . -1(2) ?
C53B C54B C55B C1B . . . . 5(4) ?
C46B C54B C55B C1B . . . . 139(2) ?
C53B C54B C55B C36B . . . . -135(3) ?
C46B C54B C55B C36B . . . . -1(4) ?
C2B C1B C55B C54B . . . . -144(3) ?
C6B C1B C55B C54B . . . . -1(3) ?
C2B C1B C55B C36B . . . . 2(3) ?
C6B C1B C55B C36B . . . . 145(2) ?
C56B C36B C55B C54B . . . . 1(4) ?
C7B C36B C55B C54B . . . . 142(3) ?
C56B C36B C55B C1B . . . . -142(3) ?
C7B C36B C55B C1B . . . . -1(3) ?
C55B C36B C56B C57B . . . . 139(3) ?
C7B C36B C56B C57B . . . . 8(4) ?
C55B C36B C56B C58B . . . . -1(4) ?
C7B C36B C56B C58B . . . . -132(3) ?
C36B C56B C57B C60B . . . . -3(3) ?
C58B C56B C57B C60B . . . . 143(2) ?
C36B C56B C57B C32B . . . . -143(2) ?
C58B C56B C57B C32B . . . . 3(3) ?
C31B C32B C57B C60B . . . . 0(4) ?
C33B C32B C57B C60B . . . . -144(2) ?
C31B C32B C57B C56B . . . . 139(3) ?
C33B C32B C57B C56B . . . . -4(3) ?
C45B C46B C58B C33B . . . . 0(3) ?
C54B C46B C58B C33B . . . . -138(2) ?
C45B C46B C58B C56B . . . . 139(2) ?
C54B C46B C58B C56B . . . . 1(3) ?
C34B C33B C58B C46B . . . . 0(3) ?
C32B C33B C58B C46B . . . . 141(2) ?
C34B C33B C58B C56B . . . . -144(2) ?
C32B C33B C58B C56B . . . . -3(3) ?
C36B C56B C58B C46B . . . . 0(4) ?
C57B C56B C58B C46B . . . . -144(2) ?
C36B C56B C58B C33B . . . . 144(3) ?
C57B C56B C58B C33B . . . . 0(3) ?
C42B C43B C59B C41B . . . . 0(7) ?
C44B C43B C59B C41B . . . . 139(4) ?
C42B C43B C59B C48B . . . . -135(4) ?
C44B C43B C59B C48B . . . . 3(8) ?
C38B C41B C59B C43B . . . . 0(6) ?
C40B C41B C59B C43B . . . . -141(4) ?
C38B C41B C59B C48B . . . . 146(3) ?
C40B C41B C59B C48B . . . . 4(4) ?
C47B C48B C59B C43B . . . . -6(6) ?
C49B C48B C59B C43B . . . . 134(5) ?
C47B C48B C59B C41B . . . . -147(3) ?
C49B C48B C59B C41B . . . . -6(4) ?
C23B C22B C60B C57B . . . . 9(5) ?
C21B C22B C60B C57B . . . . 148(3) ?
C23B C22B C60B C8B . . . . -137(3) ?
C21B C22B C60B C8B . . . . 3(4) ?
C56B C57B C60B C22B . . . . -143(3) ?
C32B C57B C60B C22B . . . . -5(3) ?
C56B C57B C60B C8B . . . . -3(4) ?
C32B C57B C60B C8B . . . . 135(3) ?
C7B C8B C60B C22B . . . . 146(3) ?
C9B C8B C60B C22B . . . . -1(4) ?
C7B C8B C60B C57B . . . . 4(5) ?
C9B C8B C60B C57B . . . . -143(3) ?
C68 C61 C62 C69 . . . . 2.7(6) ?
C66 C61 C62 C69 . . . . -178.0(4) ?
C68 C61 C62 C63 . . . . -176.7(3) ?
C66 C61 C62 C63 . . . . 2.6(5) ?
C69 C62 C63 C70 . . . . -1.2(5) ?
C61 C62 C63 C70 . . . . 178.3(3) ?
C69 C62 C63 C64 . . . . 178.1(4) ?
C61 C62 C63 C64 . . . . -2.4(5) ?
C70 C63 C64 C71 . . . . -0.2(7) ?
C62 C63 C64 C71 . . . . -179.3(4) ?
C70 C63 C64 C65 . . . . 179.3(4) ?
C62 C63 C64 C65 . . . . 0.2(5) ?
C71 C64 C65 C72 . . . . 0.2(5) ?
C63 C64 C65 C72 . . . . -179.3(4) ?
C71 C64 C65 C66 . . . . -178.5(3) ?
C63 C64 C65 C66 . . . . 1.9(5) ?
C68 C61 C66 C67 . . . . 0.1(5) ?
C62 C61 C66 C67 . . . . -179.3(3) ?
C68 C61 C66 C65 . . . . 178.9(3) ?
C62 C61 C66 C65 . . . . -0.5(5) ?
C72 C65 C66 C67 . . . . -1.7(6) ?
C64 C65 C66 C67 . . . . 176.8(3) ?
C72 C65 C66 C61 . . . . 179.7(4) ?
C64 C65 C66 C61 . . . . -1.8(5) ?
C61 C66 C67 S1 . . . . -0.2(4) ?
C65 C66 C67 S1 . . . . -178.8(3) ?
C68 S1 C67 C66 . . . . 0.1(3) ?
C66 C61 C68 S1 . . . . 0.0(4) ?
C62 C61 C68 S1 . . . . 179.4(3) ?
C67 S1 C68 C61 . . . . -0.1(3) ?
C63 C62 C69 S2 . . . . 1.0(4) ?
C61 C62 C69 S2 . . . . -178.5(3) ?
C70 S2 C69 C62 . . . . -0.4(3) ?
C62 C63 C70 S2 . . . . 0.9(5) ?
C64 C63 C70 S2 . . . . -178.3(3) ?
C69 S2 C70 C63 . . . . -0.3(4) ?
C65 C64 C71 S3 . . . . 0.3(4) ?
C63 C64 C71 S3 . . . . 179.8(3) ?
C72 S3 C71 C64 . . . . -0.5(4) ?
C64 C65 C72 S3 . . . . -0.7(4) ?
C66 C65 C72 S3 . . . . 177.9(3) ?
C71 S3 C72 C65 . . . . 0.7(3) ?
C78 C73 C74 C75 . . . . -0.1(7) ?
C73 C74 C75 C76 . . . . -0.2(7) ?
C74 C75 C76 C77 . . . . 0.3(7) ?
C75 C76 C77 C78 . . . . -0.1(7) ?
C76 C77 C78 C73 . . . . -0.2(6) ?
C76 C77 C78 C79 . . . . -178.9(4) ?
C74 C73 C78 C77 . . . . 0.3(6) ?
C74 C73 C78 C79 . . . . 179.0(4) ?

_cod_database_fobs_code 2243608
